data_7701791
loop_
_publ_author_name
'Mikata, Yuji'
'Kaneda, Minori'
'Konno, Hideo'
'Matsumoto, Arimasa'
'Sato, Shin-Ichiro'
'Kawamura, Masaya'
'Iwatsuki, Satoshi'

_publ_section_title
;
 Methoxy-substituted tetrakisquinoline analogs of EGTA and BAPTA for
 fluorescence detection of Cd<sup>2+</sup>&#x2009;.
;
_journal_issue 12
_journal_name_full 'Dalton transactions (Cambridge, England : 2003)'
_journal_page_first 3840
_journal_page_last 3852
_journal_paper_doi 10.1039/c8dt04735a
_journal_volume 48
_journal_year 2019
_chemical_formula_moiety 'C126 H121 Cl6 N19 O31 Zn4'
_chemical_formula_sum 'C126 H121 Cl6 N19 O31 Zn4'
_chemical_formula_weight 2871.69
_space_group_crystal_system monoclinic
_space_group_IT_number 14
_space_group_name_Hall '-P 2ybc'
_space_group_name_H-M_alt 'P 1 21/c 1'
_atom_sites_solution_hydrogens geom
_atom_sites_solution_primary direct
_atom_sites_solution_secondary difmap
_audit_update_record
;
2018-11-22 deposited with the CCDC.
2019-01-30 downloaded from the CCDC.
;
_cell_angle_alpha 90.0000
_cell_angle_beta 91.4750(11)
_cell_angle_gamma 90.0000
_cell_formula_units_Z 4
_cell_length_a 23.1074(4)
_cell_length_b 28.4612(6)
_cell_length_c 19.2564(4)
_cell_measurement_reflns_used 31531
_cell_measurement_temperature 153
_cell_measurement_theta_max 30.70
_cell_measurement_theta_min 1.50
_cell_volume 12660.1(4)
_computing_cell_refinement 'CrystalClear-SM Expert 2.0 r16'
_computing_data_collection 'CrystalClear-SM Expert 2.0 r16 (Rigaku, 2014)'
_computing_data_reduction 'CrystalClear-SM Expert 2.0 r16'
_computing_molecular_graphics 'CrystalStructure 4.2.5'
_computing_publication_material 'CrystalStructure 4.2.5 (Rigaku, 2017)'
_computing_structure_refinement 'SHELXL Version 2016/6 (Sheldrick, 2008)'
_computing_structure_solution 'SHELXS Version 2013/1 (Sheldrick, 2008)'
_diffrn_ambient_temperature 153
_diffrn_detector_area_resol_mean 7.111
_diffrn_measured_fraction_theta_full 0.992
_diffrn_measured_fraction_theta_max 0.991
_diffrn_measurement_device_type 'Rigaku Saturn724'
_diffrn_measurement_method \w
_diffrn_radiation_type 'Mo K\a'
_diffrn_radiation_wavelength 0.71075
_diffrn_reflns_av_R_equivalents 0.0294
_diffrn_reflns_Laue_measured_fraction_full 0.992
_diffrn_reflns_Laue_measured_fraction_max 0.991
_diffrn_reflns_limit_h_max 29
_diffrn_reflns_limit_h_min -29
_diffrn_reflns_limit_k_max 36
_diffrn_reflns_limit_k_min -36
_diffrn_reflns_limit_l_max 25
_diffrn_reflns_limit_l_min -25
_diffrn_reflns_number 128986
_diffrn_reflns_point_group_measured_fraction_full 0.992
_diffrn_reflns_point_group_measured_fraction_max 0.991
_diffrn_reflns_theta_full 25.242
_diffrn_reflns_theta_max 27.499
_diffrn_reflns_theta_min 1.536
_diffrn_standards_number 0
_exptl_absorpt_coefficient_mu 0.961
_exptl_absorpt_correction_T_max 0.908
_exptl_absorpt_correction_T_min 0.803
_exptl_absorpt_correction_type multi-scan
_exptl_absorpt_process_details 'REQAB (Rigaku, 1998)'
_exptl_crystal_colour colorless
_exptl_crystal_density_diffrn 1.507
_exptl_crystal_density_method 'not measured'
_exptl_crystal_description prism
_exptl_crystal_F_000 5920.00
_exptl_crystal_size_max 0.200
_exptl_crystal_size_mid 0.200
_exptl_crystal_size_min 0.100
_refine_diff_density_max 1.25
_refine_diff_density_min -0.83
_refine_ls_extinction_method none
_refine_ls_goodness_of_fit_ref 1.050
_refine_ls_hydrogen_treatment mixed
_refine_ls_number_parameters 1742
_refine_ls_number_reflns 28808
_refine_ls_number_restraints 0
_refine_ls_R_factor_all 0.0775
_refine_ls_R_factor_gt 0.0695
_refine_ls_shift/su_max 0.001
_refine_ls_structure_factor_coef Fsqd
_refine_ls_weighting_details 'w = 1/[\s^2^(Fo^2^)+(0.1241P)^2^+35.2604P] where P=(Fo^2^+2Fc^2^)/3'
_refine_ls_weighting_scheme calc
_refine_ls_wR_factor_gt 0.2202
_refine_ls_wR_factor_ref 0.2282
_reflns_Friedel_coverage 0.000
_reflns_number_gt 24395
_reflns_number_total 28808
_reflns_threshold_expression F^2^>2.0\s(F^2^)
_cod_data_source_file c8dt04735a2.cif
_cod_data_source_block BAPTQ-Zn(ClO4)2-180216-S
_cod_original_cell_volume 12660.0(4)
_cod_database_code 7701791

loop_
_space_group_symop_id
_space_group_symop_operation_xyz
1 +X,+Y,+Z
2 -X,1/2+Y,1/2-Z
3 -X,-Y,-Z
4 +X,-1/2-Y,-1/2+Z

loop_
_atom_site_label
_atom_site_type_symbol
_atom_site_fract_x
_atom_site_fract_y
_atom_site_fract_z
_atom_site_U_iso_or_equiv
_atom_site_adp_type
_atom_site_occupancy
_atom_site_site_symmetry_order
_atom_site_calc_flag
_atom_site_refinement_flags_posn
_atom_site_refinement_flags_adp
_atom_site_refinement_flags_occupancy
Zn1 Zn 0.45529(2) 0.17894(2) 0.05833(2) 0.02968(11) Uani 1 1 d . . .
Zn2 Zn 0.37144(2) 0.28801(2) 0.05579(2) 0.03289(11) Uani 1 1 d . . .
Zn3 Zn -0.03572(2) 0.20038(2) 0.19336(3) 0.03827(13) Uani 1 1 d . . .
Zn4 Zn -0.16425(2) 0.27012(2) 0.19035(2) 0.03171(11) Uani 1 1 d . . .
Cl1 Cl -0.21291(5) 0.29879(4) -0.15525(7) 0.0506(3) Uani 1 1 d . . .
Cl2 Cl 0.03007(6) 0.22730(5) -0.15561(7) 0.0565(3) Uani 1 1 d . . .
Cl3 Cl 0.47592(7) 0.31777(4) 0.22328(6) 0.0533(3) Uani 1 1 d . . .
Cl4 Cl -0.17439(6) 0.53689(4) -0.03221(7) 0.0520(3) Uani 1 1 d . . .
Cl5 Cl 0.15338(5) 0.05012(4) 0.08758(9) 0.0580(3) Uani 1 1 d . . .
Cl6 Cl 0.40673(7) -0.02535(4) 0.12568(8) 0.0612(3) Uani 1 1 d . . .
O1 O 0.39882(14) 0.19087(10) -0.06968(15) 0.0383(6) Uani 1 1 d . . .
O2 O 0.42078(14) 0.29397(10) -0.05842(15) 0.0378(6) Uani 1 1 d . . .
O3 O 0.41886(12) 0.23719(10) 0.08730(14) 0.0323(5) Uani 1 1 d . . .
O4 O -0.03893(12) 0.24959(11) 0.06365(15) 0.0384(6) Uani 1 1 d . . .
O5 O -0.16193(13) 0.23044(11) 0.05688(15) 0.0370(6) Uani 1 1 d . . .
O6 O -0.10241(14) 0.23254(11) 0.22295(16) 0.0405(7) Uani 1 1 d . . .
O7 O -0.15394(15) 0.28416(16) -0.14045(19) 0.0559(9) Uani 1 1 d . . .
O8 O -0.21978(19) 0.30301(18) -0.2311(3) 0.0739(13) Uani 1 1 d . . .
O9 O -0.25247(19) 0.26342(18) -0.1342(3) 0.0752(13) Uani 1 1 d . . .
O10 O -0.2250(3) 0.3422(2) -0.1230(4) 0.117(3) Uani 1 1 d . . .
O11 O 0.0588(3) 0.26709(17) -0.1289(3) 0.103(2) Uani 1 1 d . . .
O12 O 0.0142(6) 0.1931(5) -0.1006(6) 0.072(3) Uani 0.6 1 d . . P
O13 O -0.0106(4) 0.2350(3) -0.2047(6) 0.089(3) Uani 0.6 1 d . . P
O14 O 0.0812(4) 0.2032(4) -0.1836(5) 0.094(3) Uani 0.6 1 d . . P
O15 O 0.44975(18) 0.27119(12) 0.22370(17) 0.0511(8) Uani 1 1 d . . .
O16 O 0.46771(17) 0.33749(14) 0.15571(19) 0.0554(9) Uani 1 1 d . . .
O17 O 0.5370(3) 0.3140(2) 0.2384(3) 0.0963(19) Uani 1 1 d . . .
O18 O 0.4465(4) 0.34635(17) 0.2724(3) 0.119(3) Uani 1 1 d . . .
O19 O -0.1849(2) 0.49018(14) -0.0555(2) 0.0680(11) Uani 1 1 d . . .
O20 O -0.1475(4) 0.5378(3) 0.0323(4) 0.141(3) Uani 1 1 d . . .
O21 O -0.1463(5) 0.5618(3) -0.0866(4) 0.153(4) Uani 1 1 d . . .
O22 O -0.2295(4) 0.5576(4) -0.0276(5) 0.174(5) Uani 1 1 d . . .
O23 O 0.10261(19) 0.02682(17) 0.0625(3) 0.0759(12) Uani 1 1 d . . .
O24 O 0.1442(2) 0.09587(15) 0.1120(3) 0.0745(12) Uani 1 1 d . . .
O25 O 0.1747(4) 0.0250(2) 0.1490(5) 0.157(4) Uani 1 1 d . . .
O26 O 0.1981(3) 0.0471(4) 0.0451(6) 0.186(6) Uani 1 1 d . . .
O27 O 0.4128(3) -0.0620(2) 0.1739(3) 0.0924(16) Uani 1 1 d . . .
O28 O 0.3813(5) 0.0156(4) 0.1409(6) 0.107(3) Uani 0.7 1 d . . P
O29 O 0.3852(7) -0.0470(5) 0.0655(6) 0.142(5) Uani 0.7 1 d . . P
O30 O 0.4674(5) -0.0165(3) 0.1085(9) 0.136(5) Uani 0.7 1 d . . P
O31 O 0.05370(19) 0.46813(16) 0.3171(2) 0.0658(10) Uani 1 1 d . . .
O32 O -0.0330(4) 0.2487(4) -0.1508(4) 0.056(2) Uani 0.4 1 d . . P
O33 O 0.0315(5) 0.2256(5) -0.2346(6) 0.074(4) Uani 0.4 1 d . . P
O34 O 0.0319(10) 0.1893(7) -0.1275(13) 0.097(6) Uani 0.4 1 d . . P
O35 O 0.3415(8) -0.0206(7) 0.120(2) 0.166(16) Uani 0.3 1 d . . P
O36 O 0.4213(14) 0.0184(7) 0.1603(10) 0.098(8) Uani 0.3 1 d . . P
O37 O 0.4275(10) -0.0253(5) 0.0629(7) 0.060(4) Uani 0.3 1 d . . P
N1 N 0.45443(14) 0.11938(12) -0.01099(17) 0.0327(6) Uani 1 1 d . . .
N2 N 0.37609(15) 0.35877(12) 0.02219(17) 0.0340(7) Uani 1 1 d . . .
N3 N 0.51539(14) 0.13614(12) 0.11605(17) 0.0336(7) Uani 1 1 d . . .
N4 N 0.52431(14) 0.20087(12) -0.00548(17) 0.0314(6) Uani 1 1 d . . .
N5 N 0.29564(15) 0.28623(12) 0.00014(18) 0.0343(7) Uani 1 1 d . . .
N6 N 0.32854(15) 0.31871(13) 0.14104(18) 0.0366(7) Uani 1 1 d . . .
N7 N 0.38039(16) 0.14097(13) 0.1071(2) 0.0410(8) Uani 1 1 d . . .
N8 N 0.04404(16) 0.20932(13) 0.1421(2) 0.0410(8) Uani 1 1 d . . .
N9 N -0.24427(14) 0.26646(12) 0.13388(17) 0.0329(7) Uani 1 1 d . . .
N10 N -0.05266(15) 0.14808(12) 0.12303(19) 0.0367(7) Uani 1 1 d . . .
N11 N 0.01317(16) 0.15975(12) 0.2620(2) 0.0388(7) Uani 1 1 d . . .
N12 N -0.21231(15) 0.31026(12) 0.25811(17) 0.0336(7) Uani 1 1 d . . .
N13 N -0.14555(14) 0.32764(12) 0.13207(17) 0.0326(6) Uani 1 1 d . . .
N14 N -0.3301(3) 0.4057(2) 0.1243(3) 0.0773(15) Uani 1 1 d . . .
N15 N -0.2725(3) 0.0061(2) 0.2497(4) 0.0864(18) Uani 1 1 d . . .
N16 N 0.2473(4) 0.0782(4) 0.3201(4) 0.113(3) Uani 1 1 d . . .
N17 N 0.4338(3) 0.4938(3) 0.1584(4) 0.102(2) Uani 1 1 d . . .
N18 N 0.3840(4) 0.1436(3) 0.2856(4) 0.110(3) Uani 1 1 d . . .
N19 N -0.3592(5) 0.5058(4) 0.0232(7) 0.142(4) Uani 1 1 d . . .
C1 C 0.37086(18) 0.14876(16) -0.0762(2) 0.0377(8) Uani 1 1 d . . .
C2 C 0.39784(18) 0.11062(15) -0.0433(2) 0.0359(8) Uani 1 1 d . . .
C3 C 0.3702(2) 0.06748(17) -0.0428(2) 0.0451(10) Uani 1 1 d . . .
H3 H 0.388124 0.041632 -0.019602 0.054 Uiso 1 1 calc R U .
C4 C 0.3166(2) 0.0615(2) -0.0757(3) 0.0554(12) Uani 1 1 d . . .
H4 H 0.297617 0.031963 -0.074289 0.067 Uiso 1 1 calc R U .
C5 C 0.2910(2) 0.0987(2) -0.1102(3) 0.0611(14) Uani 1 1 d . . .
H5 H 0.254829 0.094312 -0.133823 0.073 Uiso 1 1 calc R U .
C6 C 0.3174(2) 0.14275(19) -0.1113(3) 0.0494(11) Uani 1 1 d . . .
H6 H 0.299510 0.168244 -0.135338 0.059 Uiso 1 1 calc R U .
C7 C 0.3836(2) 0.22664(15) -0.1199(2) 0.0394(9) Uani 1 1 d . . .
H7A H 0.345570 0.240430 -0.108928 0.047 Uiso 1 1 calc R U .
H7B H 0.380689 0.212692 -0.166920 0.047 Uiso 1 1 calc R U .
C8 C 0.4295(2) 0.26434(15) -0.1178(2) 0.0406(9) Uani 1 1 d . . .
H8A H 0.468399 0.249784 -0.114581 0.049 Uiso 1 1 calc R U .
H8B H 0.427033 0.283302 -0.160917 0.049 Uiso 1 1 calc R U .
C9 C 0.45243(17) 0.33498(15) -0.0551(2) 0.0348(8) Uani 1 1 d . . .
C10 C 0.43126(17) 0.36943(15) -0.0101(2) 0.0357(8) Uani 1 1 d . . .
C11 C 0.4605(2) 0.41158(16) -0.0024(2) 0.0435(9) Uani 1 1 d . . .
H11 H 0.446309 0.434983 0.027975 0.052 Uiso 1 1 calc R U .
C12 C 0.5106(2) 0.41974(19) -0.0392(3) 0.0514(11) Uani 1 1 d . . .
H12 H 0.530943 0.448535 -0.033269 0.062 Uiso 1 1 calc R U .
C13 C 0.5309(2) 0.3862(2) -0.0842(3) 0.0510(11) Uani 1 1 d . . .
H13 H 0.564811 0.392154 -0.109579 0.061 Uiso 1 1 calc R U .
C14 C 0.5018(2) 0.34339(18) -0.0927(2) 0.0444(10) Uani 1 1 d . . .
H14 H 0.515734 0.320349 -0.123844 0.053 Uiso 1 1 calc R U .
C15 C 0.47341(19) 0.07978(14) 0.0347(2) 0.0383(8) Uani 1 1 d . . .
H15A H 0.488093 0.053896 0.005680 0.046 Uiso 1 1 calc R U .
H15B H 0.439748 0.067795 0.060110 0.046 Uiso 1 1 calc R U .
C16 C 0.52038(18) 0.09464(14) 0.0865(2) 0.0355(8) Uani 1 1 d . . .
C17 C 0.5644(2) 0.06205(16) 0.1054(3) 0.0455(10) Uani 1 1 d . . .
H17 H 0.566903 0.032655 0.082325 0.055 Uiso 1 1 calc R U .
C18 C 0.6032(2) 0.07357(18) 0.1573(3) 0.0469(10) Uani 1 1 d . . .
H18 H 0.633454 0.052421 0.170211 0.056 Uiso 1 1 calc R U .
C19 C 0.6364(2) 0.1314(2) 0.2461(3) 0.0528(12) Uani 1 1 d . . .
H19 H 0.666696 0.110960 0.261389 0.063 Uiso 1 1 calc R U .
C20 C 0.6306(2) 0.1741(2) 0.2772(2) 0.0546(13) Uani 1 1 d . . .
H20 H 0.656743 0.183287 0.313598 0.066 Uiso 1 1 calc R U .
C21 C 0.5856(2) 0.2049(2) 0.2552(2) 0.0499(11) Uani 1 1 d . . .
H21 H 0.581237 0.234489 0.277334 0.060 Uiso 1 1 calc R U .
C22 C 0.54807(19) 0.19200(17) 0.2018(2) 0.0407(9) Uani 1 1 d . . .
H22 H 0.518153 0.212855 0.186872 0.049 Uiso 1 1 calc R U .
C23 C 0.55389(17) 0.14798(16) 0.1692(2) 0.0363(8) Uani 1 1 d . . .
C24 C 0.59816(19) 0.11683(17) 0.1914(2) 0.0424(9) Uani 1 1 d . . .
C25 C 0.49797(19) 0.12786(15) -0.0657(2) 0.0386(8) Uani 1 1 d . . .
H25A H 0.477082 0.131594 -0.110914 0.046 Uiso 1 1 calc R U .
H25B H 0.522743 0.099613 -0.069050 0.046 Uiso 1 1 calc R U .
C26 C 0.53636(17) 0.16983(14) -0.0544(2) 0.0337(8) Uani 1 1 d . . .
C27 C 0.58363(18) 0.17519(16) -0.0993(2) 0.0368(8) Uani 1 1 d . . .
H27 H 0.591595 0.151807 -0.132965 0.044 Uiso 1 1 calc R U .
C28 C 0.61766(18) 0.21448(17) -0.0936(2) 0.0392(9) Uani 1 1 d . . .
H28 H 0.649144 0.218743 -0.123751 0.047 Uiso 1 1 calc R U .
C29 C 0.63801(18) 0.29074(17) -0.0353(2) 0.0388(9) Uani 1 1 d . . .
H29 H 0.669519 0.296621 -0.064807 0.047 Uiso 1 1 calc R U .
C30 C 0.62451(18) 0.32275(16) 0.0134(2) 0.0400(9) Uani 1 1 d . . .
H30 H 0.646156 0.351057 0.017266 0.048 Uiso 1 1 calc R U .
C31 C 0.57845(18) 0.31454(16) 0.0588(2) 0.0386(8) Uani 1 1 d . . .
H31 H 0.569973 0.336996 0.093630 0.046 Uiso 1 1 calc R U .
C32 C 0.54594(18) 0.27435(15) 0.0529(2) 0.0359(8) Uani 1 1 d . . .
H32 H 0.514931 0.269077 0.083422 0.043 Uiso 1 1 calc R U .
C33 C 0.55865(16) 0.24079(14) 0.00142(19) 0.0315(7) Uani 1 1 d . . .
C34 C 0.60584(17) 0.24831(15) -0.0432(2) 0.0348(8) Uani 1 1 d . . .
C35 C 0.32733(18) 0.36477(15) -0.0307(2) 0.0377(8) Uani 1 1 d . . .
H35A H 0.309369 0.395975 -0.024100 0.045 Uiso 1 1 calc R U .
H35B H 0.343517 0.364107 -0.077794 0.045 Uiso 1 1 calc R U .
C36 C 0.28147(17) 0.32783(15) -0.0263(2) 0.0343(8) Uani 1 1 d . . .
C37 C 0.22536(19) 0.33740(17) -0.0547(2) 0.0423(9) Uani 1 1 d . . .
H37 H 0.216150 0.367372 -0.073683 0.051 Uiso 1 1 calc R U .
C38 C 0.1849(2) 0.30228(19) -0.0540(3) 0.0472(10) Uani 1 1 d . . .
H38 H 0.146664 0.308332 -0.070956 0.057 Uiso 1 1 calc R U .
C39 C 0.1601(2) 0.2190(2) -0.0288(3) 0.0530(12) Uani 1 1 d . . .
H39 H 0.121540 0.223305 -0.045866 0.064 Uiso 1 1 calc R U .
C40 C 0.1772(2) 0.17622(19) -0.0048(3) 0.0499(11) Uani 1 1 d . . .
H40 H 0.150621 0.150742 -0.006274 0.060 Uiso 1 1 calc R U .
C41 C 0.2333(2) 0.16908(18) 0.0220(3) 0.0487(10) Uani 1 1 d . . .
H41 H 0.244784 0.138735 0.037577 0.058 Uiso 1 1 calc R U .
C42 C 0.27203(19) 0.20597(16) 0.0260(3) 0.0421(9) Uani 1 1 d . . .
H42 H 0.309464 0.201506 0.046437 0.051 Uiso 1 1 calc R U .
C43 C 0.25578(17) 0.25000(15) -0.0004(2) 0.0344(8) Uani 1 1 d . . .
C44 C 0.19924(18) 0.25737(17) -0.0285(2) 0.0402(9) Uani 1 1 d . . .
C45 C 0.3656(2) 0.38811(14) 0.0844(2) 0.0387(8) Uani 1 1 d . . .
H45A H 0.350087 0.419035 0.069508 0.046 Uiso 1 1 calc R U .
H45B H 0.402686 0.393491 0.110025 0.046 Uiso 1 1 calc R U .
C46 C 0.32307(18) 0.36466(15) 0.1322(2) 0.0372(8) Uani 1 1 d . . .
C47 C 0.2825(2) 0.39151(18) 0.1671(3) 0.0475(10) Uani 1 1 d . . .
H47 H 0.280329 0.424536 0.160314 0.057 Uiso 1 1 calc R U .
C48 C 0.2456(2) 0.3693(2) 0.2115(3) 0.0530(12) Uani 1 1 d . . .
H48 H 0.216867 0.386775 0.234634 0.064 Uiso 1 1 calc R U .
C49 C 0.2135(2) 0.2964(2) 0.2683(3) 0.0544(12) Uani 1 1 d . . .
H49 H 0.183360 0.312511 0.291067 0.065 Uiso 1 1 calc R U .
C50 C 0.2219(2) 0.2489(2) 0.2791(3) 0.0530(12) Uani 1 1 d . . .
H50 H 0.197802 0.232470 0.310101 0.064 Uiso 1 1 calc R U .
C51 C 0.2651(3) 0.2251(2) 0.2453(3) 0.0548(12) Uani 1 1 d . . .
H51 H 0.270438 0.192506 0.254175 0.066 Uiso 1 1 calc R U .
C52 C 0.3007(2) 0.24722(18) 0.1993(3) 0.0462(10) Uani 1 1 d . . .
H52 H 0.329421 0.230053 0.175715 0.055 Uiso 1 1 calc R U .
C53 C 0.29358(18) 0.29639(16) 0.1877(2) 0.0360(8) Uani 1 1 d . . .
C54 C 0.2505(2) 0.32116(18) 0.2224(2) 0.0435(10) Uani 1 1 d . . .
C55 C 0.3444(2) 0.11975(17) 0.1302(2) 0.0439(9) Uani 1 1 d . . .
C56 C 0.2963(2) 0.0928(2) 0.1589(3) 0.0620(14) Uani 1 1 d . . .
H56A H 0.306273 0.083501 0.206751 0.074 Uiso 1 1 calc R U .
H56B H 0.289242 0.064672 0.130628 0.074 Uiso 1 1 calc R U .
H56C H 0.261344 0.112307 0.158574 0.074 Uiso 1 1 calc R U .
C57 C 0.01099(19) 0.27522(15) 0.0691(2) 0.0378(8) Uani 1 1 d . . .
C58 C 0.05484(19) 0.25621(15) 0.1122(2) 0.0412(9) Uani 1 1 d . . .
C59 C 0.1059(2) 0.28076(17) 0.1230(3) 0.0511(12) Uani 1 1 d . . .
H59 H 0.135874 0.268052 0.151973 0.061 Uiso 1 1 calc R U .
C60 C 0.1131(2) 0.32478(18) 0.0909(3) 0.0518(11) Uani 1 1 d . . .
H60 H 0.147587 0.342210 0.099542 0.062 Uiso 1 1 calc R U .
C61 C 0.0708(2) 0.34268(17) 0.0473(3) 0.0476(10) Uani 1 1 d . . .
H61 H 0.076594 0.371925 0.024727 0.057 Uiso 1 1 calc R U .
C62 C 0.0195(2) 0.31822(16) 0.0360(2) 0.0420(9) Uani 1 1 d . . .
H62 H -0.009801 0.330688 0.005741 0.050 Uiso 1 1 calc R U .
C63 C -0.07694(18) 0.25993(17) 0.0055(2) 0.0390(9) Uani 1 1 d . . .
H63A H -0.054833 0.260449 -0.037850 0.047 Uiso 1 1 calc R U .
H63B H -0.094981 0.291155 0.011633 0.047 Uiso 1 1 calc R U .
C64 C -0.12251(19) 0.22294(17) 0.0011(2) 0.0394(9) Uani 1 1 d . . .
H64A H -0.143575 0.224804 -0.044222 0.047 Uiso 1 1 calc R U .
H64B H -0.104637 0.191422 0.005343 0.047 Uiso 1 1 calc R U .
C65 C -0.21322(17) 0.20602(15) 0.0525(2) 0.0348(8) Uani 1 1 d . . .
C66 C -0.25695(18) 0.22319(15) 0.0947(2) 0.0342(8) Uani 1 1 d . . .
C67 C -0.30981(19) 0.20049(17) 0.0951(2) 0.0396(9) Uani 1 1 d . . .
H67 H -0.339553 0.211767 0.123877 0.047 Uiso 1 1 calc R U .
C68 C -0.3196(2) 0.16124(17) 0.0535(2) 0.0428(9) Uani 1 1 d . . .
H68 H -0.355822 0.145437 0.054445 0.051 Uiso 1 1 calc R U .
C69 C -0.2766(2) 0.14520(16) 0.0109(2) 0.0439(10) Uani 1 1 d . . .
H69 H -0.283812 0.118817 -0.018291 0.053 Uiso 1 1 calc R U .
C70 C -0.2231(2) 0.16720(17) 0.0102(2) 0.0422(9) Uani 1 1 d . . .
H70 H -0.193540 0.155851 -0.018836 0.051 Uiso 1 1 calc R U .
C71 C 0.04312(19) 0.17291(16) 0.0857(3) 0.0458(10) Uani 1 1 d . . .
H71A H 0.079108 0.154171 0.090267 0.055 Uiso 1 1 calc R U .
H71B H 0.043854 0.189292 0.040402 0.055 Uiso 1 1 calc R U .
C72 C -0.00735(19) 0.13965(15) 0.0843(2) 0.0401(9) Uani 1 1 d . . .
C73 C -0.0052(2) 0.10015(17) 0.0397(3) 0.0470(10) Uani 1 1 d . . .
H73 H 0.028006 0.094748 0.012781 0.056 Uiso 1 1 calc R U .
C74 C -0.0510(2) 0.06987(17) 0.0355(3) 0.0482(10) Uani 1 1 d . . .
H74 H -0.049454 0.043078 0.006215 0.058 Uiso 1 1 calc R U .
C75 C -0.1505(2) 0.04958(17) 0.0726(3) 0.0470(10) Uani 1 1 d . . .
H75 H -0.151597 0.022554 0.043634 0.056 Uiso 1 1 calc R U .
C76 C -0.1971(2) 0.06039(18) 0.1117(3) 0.0511(11) Uani 1 1 d . . .
H76 H -0.230269 0.040716 0.109479 0.061 Uiso 1 1 calc R U .
C77 C -0.1969(2) 0.09958(18) 0.1548(2) 0.0466(10) Uani 1 1 d . . .
H77 H -0.230020 0.106604 0.181120 0.056 Uiso 1 1 calc R U .
C78 C -0.14864(19) 0.12849(16) 0.1595(2) 0.0401(9) Uani 1 1 d . . .
H78 H -0.148417 0.154921 0.189629 0.048 Uiso 1 1 calc R U .
C79 C -0.10022(18) 0.11859(14) 0.1197(2) 0.0363(8) Uani 1 1 d . . .
C80 C -0.1006(2) 0.07848(15) 0.0749(2) 0.0413(9) Uani 1 1 d . . .
C81 C 0.0882(2) 0.19723(17) 0.1969(3) 0.0492(11) Uani 1 1 d . . .
H81A H 0.098981 0.226204 0.222585 0.059 Uiso 1 1 calc R U .
H81B H 0.123304 0.185419 0.174322 0.059 Uiso 1 1 calc R U .
C82 C 0.0686(2) 0.16135(16) 0.2476(3) 0.0442(10) Uani 1 1 d . . .
C83 C 0.1101(2) 0.13396(17) 0.2851(3) 0.0497(11) Uani 1 1 d . . .
H83 H 0.149720 0.135408 0.273352 0.060 Uiso 1 1 calc R U .
C84 C 0.0934(2) 0.10583(17) 0.3374(3) 0.0472(10) Uani 1 1 d . . .
H84 H 0.121231 0.087731 0.362908 0.057 Uiso 1 1 calc R U .
C85 C 0.0128(2) 0.07423(18) 0.4072(3) 0.0507(11) Uani 1 1 d . . .
H85 H 0.039001 0.055636 0.434175 0.061 Uiso 1 1 calc R U .
C86 C -0.0446(3) 0.0725(2) 0.4197(3) 0.0578(13) Uani 1 1 d . . .
H86 H -0.058508 0.052020 0.454429 0.069 Uiso 1 1 calc R U .
C87 C -0.0837(3) 0.1011(2) 0.3813(3) 0.0576(13) Uani 1 1 d . . .
H87 H -0.123693 0.100407 0.391576 0.069 Uiso 1 1 calc R U .
C88 C -0.0651(2) 0.12966(18) 0.3298(3) 0.0462(10) Uani 1 1 d . . .
H88 H -0.092012 0.148495 0.304154 0.055 Uiso 1 1 calc R U .
C89 C -0.00558(19) 0.13128(15) 0.3144(2) 0.0397(9) Uani 1 1 d . . .
C90 C 0.0339(2) 0.10356(15) 0.3540(2) 0.0429(9) Uani 1 1 d . . .
C91 C -0.28844(17) 0.27530(17) 0.1876(2) 0.0386(9) Uani 1 1 d . . .
H91A H -0.296390 0.245697 0.212594 0.046 Uiso 1 1 calc R U .
H91B H -0.324979 0.285891 0.164633 0.046 Uiso 1 1 calc R U .
C92 C -0.26778(18) 0.31213(15) 0.2389(2) 0.0364(8) Uani 1 1 d . . .
C93 C -0.3065(2) 0.34543(17) 0.2649(2) 0.0431(9) Uani 1 1 d . . .
H93 H -0.346452 0.344414 0.251962 0.052 Uiso 1 1 calc R U .
C94 C -0.2858(2) 0.37906(16) 0.3089(2) 0.0437(9) Uani 1 1 d . . .
H94 H -0.311178 0.402339 0.326084 0.052 Uiso 1 1 calc R U .
C95 C -0.2014(2) 0.41536(16) 0.3712(2) 0.0474(10) Uani 1 1 d . . .
H95 H -0.224668 0.440518 0.386965 0.057 Uiso 1 1 calc R U .
C96 C -0.1437(2) 0.41361(17) 0.3890(2) 0.0489(11) Uani 1 1 d . . .
H96 H -0.126759 0.438280 0.415791 0.059 Uiso 1 1 calc R U .
C97 C -0.1092(2) 0.37548(17) 0.3679(2) 0.0443(9) Uani 1 1 d . . .
H97 H -0.069633 0.373948 0.382586 0.053 Uiso 1 1 calc R U .
C98 C -0.13218(19) 0.34074(15) 0.3265(2) 0.0374(8) Uani 1 1 d . . .
H98 H -0.108892 0.314994 0.312935 0.045 Uiso 1 1 calc R U .
C99 C -0.19077(18) 0.34342(14) 0.3042(2) 0.0344(8) Uani 1 1 d . . .
C100 C -0.2262(2) 0.37954(15) 0.3292(2) 0.0401(9) Uani 1 1 d . . .
C101 C -0.24161(19) 0.30810(16) 0.0842(2) 0.0388(8) Uani 1 1 d . . .
H10A H -0.243179 0.295761 0.036160 0.047 Uiso 1 1 calc R U .
H10B H -0.276806 0.327350 0.090325 0.047 Uiso 1 1 calc R U .
C102 C -0.19039(19) 0.33962(15) 0.0913(2) 0.0375(8) Uani 1 1 d . . .
C103 C -0.1915(2) 0.38202(19) 0.0536(3) 0.0509(11) Uani 1 1 d . . .
H103 H -0.223374 0.389282 0.023439 0.061 Uiso 1 1 calc R U .
C104 C -0.1463(3) 0.41248(19) 0.0609(3) 0.0555(12) Uani 1 1 d . . .
H104 H -0.147172 0.441375 0.036188 0.067 Uiso 1 1 calc R U .
C105 C -0.0503(3) 0.43212(18) 0.1153(3) 0.0551(12) Uani 1 1 d . . .
H105 H -0.049350 0.461530 0.091973 0.066 Uiso 1 1 calc R U .
C106 C -0.0055(2) 0.41936(19) 0.1588(3) 0.0540(12) Uani 1 1 d . . .
H106 H 0.026199 0.440172 0.166415 0.065 Uiso 1 1 calc R U .
C107 C -0.0060(2) 0.37531(18) 0.1926(3) 0.0472(10) Uani 1 1 d . . .
H107 H 0.025669 0.366550 0.222302 0.057 Uiso 1 1 calc R U .
C108 C -0.05130(19) 0.34531(16) 0.1832(2) 0.0393(9) Uani 1 1 d . . .
H108 H -0.050955 0.315688 0.205932 0.047 Uiso 1 1 calc R U .
C109 C -0.09916(18) 0.35816(15) 0.1394(2) 0.0359(8) Uani 1 1 d . . .
C110 C -0.0984(2) 0.40162(17) 0.1046(2) 0.0452(10) Uani 1 1 d . . .
C111 C -0.3729(4) 0.4210(2) 0.1377(3) 0.0714(17) Uani 1 1 d . . .
C112 C -0.4324(4) 0.4397(3) 0.1544(5) 0.090(2) Uani 1 1 d . . .
H11A H -0.436688 0.440460 0.204844 0.108 Uiso 1 1 calc R U .
H11B H -0.462118 0.419118 0.133482 0.108 Uiso 1 1 calc R U .
H11C H -0.436890 0.471479 0.135521 0.108 Uiso 1 1 calc R U .
C113 C -0.2250(3) 0.0080(2) 0.2614(3) 0.0651(15) Uani 1 1 d . . .
C114 C -0.1632(3) 0.0125(3) 0.2772(4) 0.0781(18) Uani 1 1 d . . .
H11D H -0.141242 0.000769 0.237980 0.094 Uiso 1 1 calc R U .
H11E H -0.153258 -0.005957 0.318849 0.094 Uiso 1 1 calc R U .
H11F H -0.153662 0.045567 0.285562 0.094 Uiso 1 1 calc R U .
C115 C 0.2358(5) 0.0413(4) 0.3166(5) 0.096(3) Uani 1 1 d . . .
C116 C 0.2208(9) -0.0054(5) 0.3152(9) 0.183(7) Uani 1 1 d . . .
H11G H 0.250349 -0.023263 0.290911 0.219 Uiso 1 1 calc R U .
H11H H 0.183324 -0.009101 0.290868 0.219 Uiso 1 1 calc R U .
H11I H 0.218059 -0.017086 0.362872 0.219 Uiso 1 1 calc R U .
C117 C 0.4262(3) 0.4774(2) 0.2107(4) 0.0658(15) Uani 1 1 d . . .
C118 C 0.4151(4) 0.4552(2) 0.2758(4) 0.086(2) Uani 1 1 d . . .
H11J H 0.439245 0.469789 0.312486 0.103 Uiso 1 1 calc R U .
H11K H 0.424376 0.421684 0.272869 0.103 Uiso 1 1 calc R U .
H11L H 0.374196 0.459026 0.286716 0.103 Uiso 1 1 calc R U .
C119 C 0.4030(5) 0.1104(3) 0.2902(4) 0.093(3) Uani 1 1 d . . .
C120 C 0.4186(10) 0.0635(4) 0.3036(11) 0.279(16) Uani 1 1 d . . .
H12A H 0.452276 0.055232 0.276303 0.335 Uiso 1 1 calc R U .
H12B H 0.386118 0.042854 0.290799 0.335 Uiso 1 1 calc R U .
H12C H 0.428197 0.059787 0.353193 0.335 Uiso 1 1 calc R U .
C121 C -0.3392(5) 0.4808(5) -0.0203(8) 0.112(4) Uani 1 1 d . . .
C122 C -0.3162(4) 0.4497(4) -0.0730(7) 0.120(4) Uani 1 1 d . . .
H12D H -0.273782 0.451269 -0.071527 0.144 Uiso 1 1 calc R U .
H12E H -0.330739 0.459420 -0.119038 0.144 Uiso 1 1 calc R U .
H12F H -0.328477 0.417336 -0.063919 0.144 Uiso 1 1 calc R U .
C123 C 0.0679(3) 0.4298(3) 0.3627(4) 0.0746(18) Uani 1 1 d . . .
H12G H 0.037970 0.404935 0.358721 0.089 Uiso 1 1 calc R U .
H12H H 0.070326 0.440692 0.411459 0.089 Uiso 1 1 calc R U .
C124 C 0.1257(4) 0.4112(3) 0.3404(5) 0.097(3) Uani 1 1 d . . .
H12I H 0.154243 0.436706 0.341950 0.117 Uiso 1 1 calc R U .
H12J H 0.122013 0.399018 0.292902 0.117 Uiso 1 1 calc R U .
H12K H 0.138344 0.385985 0.371840 0.117 Uiso 1 1 calc R U .
C125 C -0.0010(3) 0.4866(2) 0.3297(3) 0.0612(13) Uani 1 1 d . . .
H12L H -0.003874 0.494995 0.379360 0.073 Uiso 1 1 calc R U .
H12M H -0.031226 0.462944 0.318264 0.073 Uiso 1 1 calc R U .
C126 C -0.0098(4) 0.5291(3) 0.2858(4) 0.081(2) Uani 1 1 d . . .
H12N H -0.005869 0.520658 0.236779 0.098 Uiso 1 1 calc R U .
H12O H 0.019205 0.552828 0.298719 0.098 Uiso 1 1 calc R U .
H12P H -0.048657 0.541802 0.292864 0.098 Uiso 1 1 calc R U .
H2 H -0.102(3) 0.234(2) 0.268(3) 0.054(16) Uiso 1 1 d . . .

loop_
_atom_site_aniso_label
_atom_site_aniso_U_11
_atom_site_aniso_U_22
_atom_site_aniso_U_33
_atom_site_aniso_U_23
_atom_site_aniso_U_13
_atom_site_aniso_U_12
Zn1 0.0284(2) 0.0292(2) 0.0314(2) 0.00032(15) 0.00028(16) -0.00073(15)
Zn2 0.0306(2) 0.0307(2) 0.0373(2) 0.00228(17) 0.00042(17) 0.00114(16)
Zn3 0.0320(2) 0.0322(2) 0.0500(3) -0.00052(19) -0.01045(19) 0.00454(17)
Zn4 0.0281(2) 0.0332(2) 0.0337(2) -0.00072(16) -0.00224(16) 0.00329(16)
Cl1 0.0353(5) 0.0520(6) 0.0647(7) -0.0029(5) 0.0053(5) -0.0001(4)
Cl2 0.0486(6) 0.0599(7) 0.0609(7) -0.0127(6) 0.0003(5) -0.0128(5)
Cl3 0.0839(9) 0.0414(6) 0.0342(5) -0.0030(4) -0.0030(5) -0.0035(5)
Cl4 0.0627(7) 0.0369(5) 0.0561(6) -0.0045(5) -0.0044(5) -0.0022(5)
Cl5 0.0444(6) 0.0341(5) 0.0958(10) -0.0008(6) 0.0049(6) 0.0006(4)
Cl6 0.0714(8) 0.0390(6) 0.0740(8) 0.0049(5) 0.0186(7) -0.0015(5)
O1 0.0432(16) 0.0363(14) 0.0348(14) 0.0008(11) -0.0090(12) -0.0024(12)
O2 0.0431(16) 0.0369(14) 0.0335(14) 0.0010(11) 0.0045(12) -0.0012(12)
O3 0.0311(13) 0.0342(13) 0.0314(13) -0.0005(10) -0.0007(10) 0.0025(10)
O4 0.0322(14) 0.0452(16) 0.0375(14) 0.0079(12) -0.0027(11) 0.0002(12)
O5 0.0332(14) 0.0458(16) 0.0320(13) -0.0061(11) 0.0002(11) -0.0013(12)
O6 0.0488(17) 0.0426(16) 0.0299(14) -0.0009(11) -0.0058(12) 0.0152(13)
O7 0.0394(18) 0.083(3) 0.0451(18) 0.0116(17) -0.0024(14) 0.0008(17)
O8 0.056(2) 0.083(3) 0.081(3) 0.026(2) -0.021(2) -0.004(2)
O9 0.057(2) 0.081(3) 0.089(3) -0.019(2) 0.035(2) -0.021(2)
O10 0.093(4) 0.074(3) 0.184(7) -0.063(4) 0.022(4) -0.009(3)
O11 0.125(5) 0.052(2) 0.128(5) 0.012(3) -0.090(4) -0.018(3)
O12 0.089(8) 0.060(5) 0.067(6) 0.006(4) 0.017(5) -0.008(5)
O13 0.083(6) 0.054(4) 0.128(8) 0.000(4) -0.068(6) -0.007(4)
O14 0.070(5) 0.125(8) 0.089(6) 0.002(5) 0.028(5) 0.029(5)
O15 0.074(2) 0.0398(17) 0.0396(16) -0.0048(13) -0.0022(16) 0.0006(16)
O16 0.055(2) 0.063(2) 0.0479(19) 0.0143(16) 0.0046(15) 0.0047(17)
O17 0.098(4) 0.085(3) 0.103(4) 0.026(3) -0.056(3) -0.030(3)
O18 0.237(8) 0.050(3) 0.074(3) -0.023(2) 0.071(4) -0.021(4)
O19 0.092(3) 0.047(2) 0.065(2) -0.0031(17) -0.015(2) -0.015(2)
O20 0.199(8) 0.112(5) 0.109(5) -0.008(4) -0.093(5) -0.038(5)
O21 0.235(10) 0.103(5) 0.124(6) -0.015(4) 0.054(6) -0.093(6)
O22 0.176(8) 0.180(9) 0.166(8) -0.049(7) -0.033(6) 0.125(7)
O23 0.050(2) 0.073(3) 0.104(4) -0.009(3) -0.010(2) -0.002(2)
O24 0.085(3) 0.044(2) 0.094(3) -0.007(2) 0.002(3) 0.010(2)
O25 0.196(8) 0.057(3) 0.213(9) 0.023(4) -0.120(8) -0.001(4)
O26 0.084(4) 0.218(10) 0.260(11) -0.166(9) 0.074(6) -0.061(5)
O27 0.118(4) 0.080(3) 0.079(3) 0.022(3) 0.007(3) -0.017(3)
O28 0.124(8) 0.077(6) 0.122(8) -0.023(5) 0.023(7) 0.040(6)
O29 0.186(13) 0.137(10) 0.100(7) -0.040(7) -0.066(8) 0.041(9)
O30 0.097(7) 0.068(5) 0.246(15) 0.046(7) 0.069(8) 0.002(5)
O31 0.061(2) 0.066(3) 0.071(3) 0.012(2) 0.0078(19) 0.0048(19)
O32 0.045(5) 0.094(7) 0.029(4) -0.003(4) -0.002(3) 0.015(5)
O33 0.048(5) 0.091(8) 0.084(7) -0.047(6) 0.026(5) -0.020(5)
O34 0.106(16) 0.055(9) 0.129(19) 0.037(12) -0.017(12) -0.015(9)
O35 0.053(9) 0.071(12) 0.38(5) 0.103(19) 0.069(17) 0.017(9)
O36 0.17(2) 0.061(10) 0.065(10) -0.003(8) 0.023(13) -0.039(14)
O37 0.108(13) 0.036(6) 0.036(6) 0.008(5) 0.014(7) 0.022(7)
N1 0.0328(16) 0.0305(15) 0.0345(16) 0.0003(12) -0.0014(12) -0.0015(12)
N2 0.0342(16) 0.0334(16) 0.0344(16) 0.0042(13) 0.0006(13) -0.0014(13)
N3 0.0315(16) 0.0345(16) 0.0346(16) 0.0052(13) -0.0011(12) -0.0004(13)
N4 0.0274(15) 0.0363(16) 0.0303(15) 0.0017(12) -0.0002(12) -0.0005(12)
N5 0.0295(16) 0.0368(17) 0.0367(16) 0.0009(13) 0.0012(13) 0.0009(13)
N6 0.0362(17) 0.0406(18) 0.0331(16) -0.0026(13) 0.0016(13) 0.0009(14)
N7 0.0385(18) 0.0398(18) 0.0447(19) 0.0029(15) 0.0018(15) -0.0023(15)
N8 0.0339(18) 0.0346(17) 0.054(2) 0.0059(15) -0.0110(15) -0.0021(14)
N9 0.0299(16) 0.0379(17) 0.0308(15) 0.0004(13) -0.0015(12) 0.0004(13)
N10 0.0362(17) 0.0325(16) 0.0410(17) 0.0001(13) -0.0069(14) 0.0022(13)
N11 0.0366(18) 0.0319(16) 0.0471(19) 0.0000(14) -0.0123(14) 0.0041(13)
N12 0.0327(16) 0.0353(16) 0.0329(16) -0.0014(13) 0.0031(12) 0.0021(13)
N13 0.0293(15) 0.0338(16) 0.0345(16) 0.0012(12) -0.0013(12) 0.0032(12)
N14 0.089(4) 0.064(3) 0.079(4) -0.001(3) -0.003(3) 0.019(3)
N15 0.083(4) 0.084(4) 0.092(4) 0.020(3) 0.008(3) -0.016(3)
N16 0.130(7) 0.134(8) 0.077(4) -0.020(5) 0.036(4) 0.002(6)
N17 0.092(5) 0.125(6) 0.089(5) 0.024(4) -0.006(4) -0.017(4)
N18 0.126(6) 0.094(5) 0.107(6) -0.033(5) -0.057(5) -0.001(5)
N19 0.134(9) 0.126(9) 0.166(11) 0.066(8) -0.001(8) 0.008(7)
C1 0.038(2) 0.042(2) 0.0334(18) -0.0039(16) -0.0036(15) -0.0032(16)
C2 0.038(2) 0.038(2) 0.0315(18) -0.0037(15) -0.0009(15) -0.0061(16)
C3 0.048(2) 0.042(2) 0.045(2) -0.0060(18) -0.0020(19) -0.0117(19)
C4 0.052(3) 0.057(3) 0.057(3) -0.010(2) -0.006(2) -0.022(2)
C5 0.049(3) 0.072(4) 0.061(3) -0.012(3) -0.019(2) -0.013(3)
C6 0.043(2) 0.057(3) 0.047(2) -0.005(2) -0.0155(19) -0.001(2)
C7 0.049(2) 0.038(2) 0.0310(18) 0.0002(15) -0.0058(16) 0.0074(17)
C8 0.053(2) 0.040(2) 0.0296(18) 0.0038(15) 0.0037(17) 0.0071(18)
C9 0.0327(19) 0.0373(19) 0.0341(18) 0.0089(15) -0.0030(15) -0.0012(15)
C10 0.0328(19) 0.038(2) 0.0360(19) 0.0065(15) 0.0001(15) -0.0014(15)
C11 0.044(2) 0.041(2) 0.046(2) 0.0028(18) -0.0027(18) -0.0064(18)
C12 0.045(2) 0.052(3) 0.057(3) 0.011(2) -0.004(2) -0.014(2)
C13 0.036(2) 0.066(3) 0.051(3) 0.016(2) 0.0041(19) -0.008(2)
C14 0.039(2) 0.053(3) 0.041(2) 0.0080(19) 0.0047(17) 0.0034(19)
C15 0.043(2) 0.0299(18) 0.042(2) 0.0027(15) -0.0031(17) -0.0020(16)
C16 0.0343(19) 0.0339(19) 0.0381(19) 0.0043(15) -0.0024(15) -0.0026(15)
C17 0.045(2) 0.037(2) 0.055(3) 0.0056(18) -0.0028(19) 0.0055(18)
C18 0.037(2) 0.048(2) 0.055(3) 0.011(2) -0.0065(19) 0.0075(18)
C19 0.039(2) 0.078(4) 0.041(2) 0.011(2) -0.0080(18) 0.000(2)
C20 0.040(2) 0.089(4) 0.035(2) 0.002(2) -0.0071(18) -0.011(2)
C21 0.044(2) 0.068(3) 0.037(2) -0.006(2) 0.0015(18) -0.013(2)
C22 0.037(2) 0.049(2) 0.036(2) -0.0010(17) -0.0006(16) -0.0043(18)
C23 0.0325(19) 0.046(2) 0.0306(17) 0.0056(15) -0.0005(14) -0.0034(16)
C24 0.036(2) 0.051(2) 0.041(2) 0.0110(18) -0.0007(16) -0.0010(18)
C25 0.041(2) 0.0347(19) 0.040(2) -0.0042(16) 0.0048(16) -0.0020(16)
C26 0.0327(19) 0.0358(19) 0.0326(18) 0.0025(14) 0.0001(14) 0.0029(15)
C27 0.0333(19) 0.045(2) 0.0322(18) -0.0018(16) 0.0025(15) 0.0019(16)
C28 0.0323(19) 0.052(2) 0.0334(19) 0.0034(17) 0.0043(15) -0.0014(17)
C29 0.0304(19) 0.053(2) 0.0333(19) 0.0077(17) -0.0032(15) -0.0090(17)
C30 0.0308(19) 0.046(2) 0.043(2) 0.0076(17) -0.0058(16) -0.0087(16)
C31 0.034(2) 0.043(2) 0.039(2) -0.0009(16) -0.0033(16) -0.0063(16)
C32 0.0313(19) 0.040(2) 0.0360(19) -0.0006(15) 0.0016(15) -0.0073(15)
C33 0.0258(17) 0.0395(19) 0.0289(16) 0.0034(14) -0.0011(13) -0.0015(14)
C34 0.0270(17) 0.046(2) 0.0313(17) 0.0047(15) -0.0015(14) -0.0047(15)
C35 0.036(2) 0.037(2) 0.040(2) 0.0078(16) 0.0000(16) 0.0020(16)
C36 0.0322(19) 0.039(2) 0.0316(18) -0.0017(15) 0.0008(14) 0.0018(15)
C37 0.036(2) 0.048(2) 0.043(2) 0.0046(18) -0.0047(17) 0.0050(18)
C38 0.035(2) 0.059(3) 0.048(2) 0.006(2) -0.0080(18) 0.0012(19)
C39 0.035(2) 0.069(3) 0.055(3) 0.011(2) -0.008(2) -0.013(2)
C40 0.042(2) 0.054(3) 0.053(3) 0.007(2) -0.006(2) -0.016(2)
C41 0.042(2) 0.045(2) 0.059(3) 0.007(2) 0.000(2) -0.0061(19)
C42 0.033(2) 0.041(2) 0.053(2) 0.0040(18) -0.0007(17) -0.0048(16)
C43 0.0330(19) 0.038(2) 0.0320(18) 0.0008(15) 0.0014(14) -0.0039(15)
C44 0.032(2) 0.050(2) 0.039(2) 0.0036(17) -0.0023(16) -0.0030(17)
C45 0.045(2) 0.0309(18) 0.040(2) -0.0020(15) 0.0037(17) 0.0019(16)
C46 0.037(2) 0.038(2) 0.0364(19) -0.0018(15) -0.0014(15) 0.0040(16)
C47 0.050(3) 0.046(2) 0.047(2) -0.0053(19) 0.0044(19) 0.009(2)
C48 0.049(3) 0.061(3) 0.050(3) -0.006(2) 0.011(2) 0.010(2)
C49 0.048(3) 0.076(4) 0.040(2) -0.008(2) 0.010(2) -0.008(2)
C50 0.048(3) 0.072(3) 0.040(2) 0.006(2) 0.0058(19) -0.017(2)
C51 0.066(3) 0.057(3) 0.041(2) 0.008(2) 0.004(2) -0.015(2)
C52 0.047(2) 0.046(2) 0.046(2) 0.0023(19) 0.0059(19) -0.0076(19)
C53 0.0323(19) 0.046(2) 0.0290(17) 0.0008(15) -0.0043(14) -0.0061(16)
C54 0.039(2) 0.059(3) 0.0320(19) -0.0056(18) -0.0019(16) -0.0015(19)
C55 0.040(2) 0.044(2) 0.048(2) 0.0049(19) -0.0035(18) -0.0018(19)
C56 0.048(3) 0.071(4) 0.068(3) 0.015(3) 0.003(2) -0.020(3)
C57 0.037(2) 0.040(2) 0.0364(19) 0.0030(16) 0.0011(16) 0.0000(16)
C58 0.038(2) 0.035(2) 0.050(2) 0.0044(17) -0.0066(18) -0.0035(17)
C59 0.045(3) 0.041(2) 0.066(3) 0.009(2) -0.013(2) -0.010(2)
C60 0.049(3) 0.044(2) 0.062(3) 0.007(2) -0.006(2) -0.013(2)
C61 0.055(3) 0.041(2) 0.047(2) 0.0049(18) 0.005(2) -0.006(2)
C62 0.043(2) 0.041(2) 0.042(2) 0.0054(17) 0.0023(17) 0.0017(18)
C63 0.0333(19) 0.050(2) 0.0338(19) 0.0058(17) 0.0008(15) 0.0064(17)
C64 0.037(2) 0.050(2) 0.0302(18) -0.0007(16) 0.0000(15) 0.0040(17)
C65 0.0329(19) 0.041(2) 0.0304(17) 0.0045(15) -0.0051(14) -0.0006(15)
C66 0.0346(19) 0.0379(19) 0.0298(17) 0.0031(14) -0.0051(14) -0.0024(15)
C67 0.035(2) 0.051(2) 0.0328(19) 0.0044(17) -0.0024(15) -0.0026(17)
C68 0.041(2) 0.047(2) 0.041(2) 0.0033(18) -0.0048(17) -0.0119(18)
C69 0.054(3) 0.041(2) 0.036(2) -0.0034(17) -0.0083(18) -0.0059(19)
C70 0.044(2) 0.047(2) 0.035(2) -0.0026(17) -0.0026(17) 0.0021(19)
C71 0.033(2) 0.036(2) 0.068(3) -0.002(2) -0.0014(19) 0.0017(17)
C72 0.036(2) 0.037(2) 0.047(2) 0.0031(17) -0.0092(17) 0.0036(16)
C73 0.043(2) 0.041(2) 0.057(3) -0.0043(19) 0.000(2) 0.0056(18)
C74 0.055(3) 0.041(2) 0.047(2) -0.0046(19) -0.006(2) 0.003(2)
C75 0.056(3) 0.039(2) 0.046(2) 0.0002(18) -0.010(2) -0.013(2)
C76 0.052(3) 0.050(3) 0.052(3) 0.007(2) -0.005(2) -0.022(2)
C77 0.042(2) 0.052(3) 0.045(2) 0.0071(19) -0.0010(18) -0.009(2)
C78 0.040(2) 0.039(2) 0.040(2) 0.0008(16) -0.0068(17) -0.0009(17)
C79 0.039(2) 0.0324(19) 0.0373(19) 0.0048(15) -0.0085(16) -0.0022(15)
C80 0.048(2) 0.036(2) 0.039(2) 0.0027(16) -0.0075(17) -0.0007(18)
C81 0.036(2) 0.043(2) 0.068(3) 0.013(2) -0.018(2) -0.0025(18)
C82 0.036(2) 0.040(2) 0.056(3) 0.0020(19) -0.0142(18) 0.0005(17)
C83 0.038(2) 0.041(2) 0.069(3) 0.009(2) -0.017(2) 0.0016(18)
C84 0.040(2) 0.039(2) 0.061(3) 0.005(2) -0.017(2) 0.0017(18)
C85 0.058(3) 0.046(2) 0.047(2) 0.004(2) -0.014(2) 0.007(2)
C86 0.063(3) 0.063(3) 0.047(3) 0.007(2) -0.003(2) 0.002(3)
C87 0.053(3) 0.072(4) 0.048(3) 0.003(2) -0.003(2) 0.008(3)
C88 0.044(2) 0.047(2) 0.047(2) -0.0007(19) -0.0042(19) 0.0058(19)
C89 0.043(2) 0.0337(19) 0.042(2) -0.0034(16) -0.0126(17) 0.0023(16)
C90 0.048(2) 0.033(2) 0.047(2) -0.0014(17) -0.0128(19) 0.0012(17)
C91 0.0246(18) 0.051(2) 0.040(2) -0.0036(17) 0.0002(15) 0.0002(16)
C92 0.036(2) 0.039(2) 0.0344(19) 0.0019(15) 0.0036(15) 0.0039(16)
C93 0.037(2) 0.049(2) 0.044(2) 0.0021(18) 0.0057(17) 0.0086(18)
C94 0.045(2) 0.041(2) 0.045(2) -0.0007(18) 0.0088(18) 0.0104(18)
C95 0.064(3) 0.034(2) 0.045(2) -0.0028(17) 0.008(2) 0.003(2)
C96 0.067(3) 0.037(2) 0.042(2) -0.0052(18) -0.001(2) -0.009(2)
C97 0.045(2) 0.048(2) 0.040(2) -0.0035(18) -0.0011(18) -0.0080(19)
C98 0.041(2) 0.037(2) 0.0349(19) -0.0024(15) 0.0016(16) -0.0006(16)
C99 0.039(2) 0.0344(19) 0.0302(17) 0.0001(14) 0.0020(15) -0.0003(15)
C100 0.047(2) 0.036(2) 0.037(2) 0.0014(16) 0.0074(17) 0.0040(17)
C101 0.036(2) 0.042(2) 0.038(2) 0.0050(16) -0.0064(16) 0.0045(17)
C102 0.038(2) 0.037(2) 0.0375(19) 0.0024(16) 0.0000(16) 0.0049(16)
C103 0.048(3) 0.052(3) 0.053(3) 0.018(2) -0.010(2) 0.001(2)
C104 0.062(3) 0.043(2) 0.061(3) 0.016(2) -0.003(2) -0.002(2)
C105 0.062(3) 0.041(2) 0.062(3) 0.004(2) 0.005(2) -0.013(2)
C106 0.053(3) 0.050(3) 0.059(3) -0.007(2) -0.001(2) -0.015(2)
C107 0.044(2) 0.052(3) 0.046(2) -0.0059(19) -0.0025(19) -0.007(2)
C108 0.038(2) 0.043(2) 0.037(2) -0.0019(16) 0.0022(16) -0.0009(17)
C109 0.039(2) 0.0348(19) 0.0344(18) -0.0013(15) 0.0032(15) -0.0003(16)
C110 0.050(3) 0.040(2) 0.046(2) 0.0011(18) 0.0044(19) -0.0064(19)
C111 0.097(5) 0.060(3) 0.057(3) 0.000(3) -0.006(3) 0.011(3)
C112 0.090(5) 0.087(5) 0.093(5) -0.010(4) 0.005(4) 0.011(4)
C113 0.077(4) 0.058(3) 0.061(3) 0.009(3) 0.013(3) -0.007(3)
C114 0.078(4) 0.092(5) 0.064(4) 0.008(3) 0.004(3) 0.005(4)
C115 0.112(7) 0.087(6) 0.089(6) 0.013(5) 0.025(5) 0.016(5)
C116 0.26(2) 0.105(10) 0.180(15) 0.023(9) 0.047(14) 0.031(11)
C117 0.062(3) 0.065(4) 0.069(4) 0.000(3) -0.006(3) 0.000(3)
C118 0.124(7) 0.054(3) 0.080(4) 0.004(3) 0.018(4) 0.013(4)
C119 0.135(8) 0.067(4) 0.074(4) -0.006(4) -0.049(5) -0.013(5)
C120 0.41(3) 0.082(7) 0.33(2) -0.073(11) -0.29(2) 0.086(12)
C121 0.080(6) 0.104(8) 0.150(11) 0.077(8) -0.018(6) -0.021(6)
C122 0.076(5) 0.114(8) 0.168(11) 0.069(8) -0.048(6) -0.042(6)
C123 0.077(4) 0.066(4) 0.080(4) 0.022(3) 0.005(3) 0.008(3)
C124 0.080(5) 0.097(6) 0.115(7) 0.025(5) -0.002(5) 0.015(4)
C125 0.061(3) 0.056(3) 0.066(3) 0.003(3) 0.011(3) 0.007(3)
C126 0.104(6) 0.073(4) 0.067(4) 0.009(3) 0.003(4) 0.031(4)

loop_
_atom_type_symbol
_atom_type_description
_atom_type_scat_dispersion_real
_atom_type_scat_dispersion_imag
_atom_type_scat_source
C C 0.0033 0.0016
;
International Tables for Crystallography
(Vol. C, Tables 4.2.6.8 and 6.1.1.4)
;
H H 0.0000 0.0000
;
International Tables for Crystallography
(Vol. C, Table 6.1.1.4)
;
Cl Cl 0.1484 0.1585
;
International Tables for Crystallography
(Vol. C, Tables 4.2.6.8 and 6.1.1.4)
;
N N 0.0061 0.0033
;
International Tables for Crystallography
(Vol. C, Tables 4.2.6.8 and 6.1.1.4)
;
O O 0.0106 0.0060
;
International Tables for Crystallography
(Vol. C, Tables 4.2.6.8 and 6.1.1.4)
;
Zn Zn 0.2839 1.4301
;
International Tables for Crystallography
(Vol. C, Tables 4.2.6.8 and 6.1.1.4)
;

loop_
_geom_angle_atom_site_label_1
_geom_angle_atom_site_label_2
_geom_angle_atom_site_label_3
_geom_angle
O3 Zn1 N4 104.56(12)
O3 Zn1 N3 128.03(12)
N4 Zn1 N3 88.90(12)
O3 Zn1 N1 148.10(12)
N4 Zn1 N1 82.44(13)
N3 Zn1 N1 82.50(13)
O3 Zn1 N7 86.95(13)
N4 Zn1 N7 165.90(14)
N3 Zn1 N7 90.32(13)
N1 Zn1 N7 83.50(13)
O3 Zn2 N5 129.10(13)
O3 Zn2 N2 141.81(13)
N5 Zn2 N2 84.98(14)
O3 Zn2 N6 109.99(13)
N5 Zn2 N6 90.28(14)
N2 Zn2 N6 82.73(14)
O6 Zn3 N10 114.09(14)
O6 Zn3 N11 120.88(15)
N10 Zn3 N11 96.21(14)
O6 Zn3 N8 143.44(14)
N10 Zn3 N8 86.16(15)
N11 Zn3 N8 84.16(15)
O6 Zn4 N13 118.09(14)
O6 Zn4 N12 121.15(13)
N13 Zn4 N12 91.63(13)
O6 Zn4 N9 141.97(14)
N13 Zn4 N9 87.22(13)
N12 Zn4 N9 82.88(13)
O10 Cl1 O9 110.9(3)
O10 Cl1 O7 111.1(3)
O9 Cl1 O7 110.4(3)
O10 Cl1 O8 110.4(4)
O9 Cl1 O8 106.6(3)
O7 Cl1 O8 107.2(2)
O34 Cl2 O13 118.7(12)
O34 Cl2 O11 123.1(12)
O13 Cl2 O11 116.4(4)
O34 Cl2 O14 74.3(12)
O13 Cl2 O14 111.9(7)
O11 Cl2 O14 97.6(6)
O34 Cl2 O12 26.4(13)
O13 Cl2 O12 115.5(8)
O11 Cl2 O12 112.9(6)
O14 Cl2 O12 99.7(7)
O34 Cl2 O33 114.6(13)
O13 Cl2 O33 47.9(6)
O11 Cl2 O33 111.7(5)
O14 Cl2 O33 65.4(6)
O12 Cl2 O33 134.4(7)
O34 Cl2 O32 109.8(12)
O13 Cl2 O32 49.2(6)
O11 Cl2 O32 95.5(5)
O14 Cl2 O32 160.7(5)
O12 Cl2 O32 88.1(7)
O33 Cl2 O32 96.6(6)
O16 Cl3 O18 108.9(3)
O16 Cl3 O17 108.7(3)
O18 Cl3 O17 112.9(5)
O16 Cl3 O15 108.5(2)
O18 Cl3 O15 108.0(3)
O17 Cl3 O15 109.7(3)
O20 Cl4 O22 108.9(6)
O20 Cl4 O19 111.8(4)
O22 Cl4 O19 105.3(5)
O20 Cl4 O21 116.6(6)
O22 Cl4 O21 105.4(7)
O19 Cl4 O21 108.0(4)
O26 Cl5 O24 113.0(5)
O26 Cl5 O23 114.0(4)
O24 Cl5 O23 114.6(3)
O26 Cl5 O25 102.3(7)
O24 Cl5 O25 103.6(4)
O23 Cl5 O25 107.8(4)
O37 Cl6 O28 111.9(7)
O37 Cl6 O29 50.6(9)
O28 Cl6 O29 114.6(8)
O37 Cl6 O27 125.3(6)
O28 Cl6 O27 122.7(6)
O29 Cl6 O27 104.4(7)
O37 Cl6 O36 109.8(11)
O28 Cl6 O36 41.4(11)
O29 Cl6 O36 146.9(11)
O27 Cl6 O36 108.5(9)
O37 Cl6 O30 54.5(10)
O28 Cl6 O30 109.1(7)
O29 Cl6 O30 102.2(9)
O27 Cl6 O30 101.4(5)
O36 Cl6 O30 75.3(13)
O37 Cl6 O35 108.5(18)
O28 Cl6 O35 59.9(12)
O29 Cl6 O35 69.1(17)
O27 Cl6 O35 101.4(9)
O36 Cl6 O35 100.2(17)
O30 Cl6 O35 157.0(11)
C1 O1 C7 116.9(3)
C9 O2 C8 116.6(3)
Zn2 O3 Zn1 143.58(15)
C57 O4 C63 116.7(3)
C65 O5 C64 116.1(3)
Zn4 O6 Zn3 142.41(18)
Zn4 O6 H2 106(4)
Zn3 O6 H2 110(4)
O34 O12 Cl2 53(2)
O33 O13 O32 148.7(10)
O33 O13 Cl2 74.4(8)
O32 O13 Cl2 76.1(7)
Cl2 O14 O33 58.5(5)
Cl2 O14 O34 45.3(8)
O33 O14 O34 90.0(10)
O36 O28 Cl6 75.1(14)
O36 O28 O35 138.6(18)
Cl6 O28 O35 66.1(9)
O37 O29 Cl6 61.1(8)
O37 O29 O35 108.4(13)
Cl6 O29 O35 58.9(13)
O37 O30 Cl6 56.5(7)
O37 O30 O36 93.6(12)
Cl6 O30 O36 51.8(8)
C125 O31 C123 111.9(5)
O13 O32 Cl2 54.8(5)
O13 O33 Cl2 57.6(6)
O13 O33 O14 112.2(11)
Cl2 O33 O14 56.1(6)
O12 O34 Cl2 101(3)
O12 O34 O14 155(4)
Cl2 O34 O14 60.4(10)
O28 O35 Cl6 54.0(9)
O28 O35 O29 96.2(11)
Cl6 O35 O29 52.0(8)
O28 O36 Cl6 63.5(12)
O28 O36 O30 108.0(17)
Cl6 O36 O30 52.9(9)
O29 O37 O30 131.9(13)
O29 O37 Cl6 68.3(10)
O30 O37 Cl6 69.1(8)
C2 N1 C15 111.8(3)
C2 N1 C25 109.9(3)
C15 N1 C25 110.2(3)
C2 N1 Zn1 113.2(2)
C15 N1 Zn1 103.4(2)
C25 N1 Zn1 108.3(2)
C10 N2 C45 112.8(3)
C10 N2 C35 109.4(3)
C45 N2 C35 110.3(3)
C10 N2 Zn2 112.2(3)
C45 N2 Zn2 106.1(2)
C35 N2 Zn2 105.7(2)
C16 N3 C23 118.5(4)
C16 N3 Zn1 110.5(3)
C23 N3 Zn1 130.1(3)
C26 N4 C33 118.9(3)
C26 N4 Zn1 112.9(3)
C33 N4 Zn1 128.2(3)
C36 N5 C43 120.3(4)
C36 N5 Zn2 112.4(3)
C43 N5 Zn2 126.0(3)
C46 N6 C53 118.9(4)
C46 N6 Zn2 110.6(3)
C53 N6 Zn2 127.3(3)
C55 N7 Zn1 176.1(4)
C58 N8 C81 111.4(3)
C58 N8 C71 110.0(4)
C81 N8 C71 110.5(4)
C58 N8 Zn3 116.5(3)
C81 N8 Zn3 103.2(3)
C71 N8 Zn3 104.9(3)
C66 N9 C91 111.5(3)
C66 N9 C101 109.9(3)
C91 N9 C101 110.0(3)
C66 N9 Zn4 117.6(2)
C91 N9 Zn4 103.8(2)
C101 N9 Zn4 103.6(2)
C72 N10 C79 120.3(4)
C72 N10 Zn3 111.4(3)
C79 N10 Zn3 127.7(3)
C82 N11 C89 120.1(4)
C82 N11 Zn3 111.3(3)
C89 N11 Zn3 128.4(3)
C92 N12 C99 118.8(4)
C92 N12 Zn4 112.0(3)
C99 N12 Zn4 126.2(3)
C102 N13 C109 119.3(4)
C102 N13 Zn4 111.0(3)
C109 N13 Zn4 128.5(3)
O1 C1 C2 115.9(4)
O1 C1 C6 124.0(4)
C2 C1 C6 120.1(4)
C3 C2 C1 119.5(4)
C3 C2 N1 124.0(4)
C1 C2 N1 116.5(4)
C2 C3 C4 120.8(5)
C2 C3 H3 119.6
C4 C3 H3 119.6
C5 C4 C3 119.7(5)
C5 C4 H4 120.2
C3 C4 H4 120.2
C4 C5 C6 121.1(5)
C4 C5 H5 119.5
C6 C5 H5 119.5
C5 C6 C1 118.8(5)
C5 C6 H6 120.6
C1 C6 H6 120.6
O1 C7 C8 109.0(3)
O1 C7 H7A 109.9
C8 C7 H7A 109.9
O1 C7 H7B 109.9
C8 C7 H7B 109.9
H7A C7 H7B 108.3
O2 C8 C7 108.9(3)
O2 C8 H8A 109.9
C7 C8 H8A 109.9
O2 C8 H8B 109.9
C7 C8 H8B 109.9
H8A C8 H8B 108.3
O2 C9 C14 124.4(4)
O2 C9 C10 115.3(3)
C14 C9 C10 120.4(4)
C11 C10 C9 119.7(4)
C11 C10 N2 124.2(4)
C9 C10 N2 116.0(4)
C10 C11 C12 120.0(5)
C10 C11 H11 120.0
C12 C11 H11 120.0
C13 C12 C11 120.3(5)
C13 C12 H12 119.9
C11 C12 H12 119.9
C12 C13 C14 120.5(4)
C12 C13 H13 119.8
C14 C13 H13 119.8
C9 C14 C13 119.2(5)
C9 C14 H14 120.4
C13 C14 H14 120.4
N1 C15 C16 111.9(3)
N1 C15 H15A 109.2
C16 C15 H15A 109.2
N1 C15 H15B 109.2
C16 C15 H15B 109.2
H15A C15 H15B 107.9
N3 C16 C17 123.1(4)
N3 C16 C15 117.7(4)
C17 C16 C15 118.9(4)
C18 C17 C16 119.0(4)
C18 C17 H17 120.5
C16 C17 H17 120.5
C17 C18 C24 119.5(4)
C17 C18 H18 120.3
C24 C18 H18 120.3
C20 C19 C24 121.2(5)
C20 C19 H19 119.4
C24 C19 H19 119.4
C19 C20 C21 120.1(4)
C19 C20 H20 120.0
C21 C20 H20 120.0
C22 C21 C20 120.1(5)
C22 C21 H21 120.0
C20 C21 H21 120.0
C21 C22 C23 120.3(5)
C21 C22 H22 119.9
C23 C22 H22 119.9
N3 C23 C22 118.7(4)
N3 C23 C24 121.3(4)
C22 C23 C24 120.0(4)
C18 C24 C23 118.5(4)
C18 C24 C19 123.1(4)
C23 C24 C19 118.4(5)
N1 C25 C26 115.6(3)
N1 C25 H25A 108.4
C26 C25 H25A 108.4
N1 C25 H25B 108.4
C26 C25 H25B 108.4
H25A C25 H25B 107.4
N4 C26 C27 122.7(4)
N4 C26 C25 119.9(4)
C27 C26 C25 117.3(4)
C28 C27 C26 119.2(4)
C28 C27 H27 120.4
C26 C27 H27 120.4
C27 C28 C34 119.7(4)
C27 C28 H28 120.1
C34 C28 H28 120.1
C30 C29 C34 121.1(4)
C30 C29 H29 119.4
C34 C29 H29 119.4
C29 C30 C31 120.6(4)
C29 C30 H30 119.7
C31 C30 H30 119.7
C32 C31 C30 120.4(4)
C32 C31 H31 119.8
C30 C31 H31 119.8
C31 C32 C33 119.9(4)
C31 C32 H32 120.0
C33 C32 H32 120.0
N4 C33 C32 119.4(3)
N4 C33 C34 120.7(4)
C32 C33 C34 119.9(4)
C28 C34 C33 118.8(4)
C28 C34 C29 123.2(4)
C33 C34 C29 118.0(4)
C36 C35 N2 113.6(3)
C36 C35 H35A 108.9
N2 C35 H35A 108.9
C36 C35 H35B 108.9
N2 C35 H35B 108.9
H35A C35 H35B 107.7
N5 C36 C37 122.2(4)
N5 C36 C35 118.7(4)
C37 C36 C35 119.0(4)
C38 C37 C36 118.2(4)
C38 C37 H37 120.9
C36 C37 H37 120.9
C37 C38 C44 120.8(4)
C37 C38 H38 119.6
C44 C38 H38 119.6
C40 C39 C44 120.7(4)
C40 C39 H39 119.7
C44 C39 H39 119.7
C39 C40 C41 121.0(4)
C39 C40 H40 119.5
C41 C40 H40 119.5
C42 C41 C40 120.3(5)
C42 C41 H41 119.9
C40 C41 H41 119.9
C41 C42 C43 119.6(4)
C41 C42 H42 120.2
C43 C42 H42 120.2
N5 C43 C42 119.5(4)
N5 C43 C44 120.0(4)
C42 C43 C44 120.5(4)
C38 C44 C43 118.3(4)
C38 C44 C39 123.7(4)
C43 C44 C39 118.0(4)
N2 C45 C46 111.3(3)
N2 C45 H45A 109.4
C46 C45 H45A 109.4
N2 C45 H45B 109.4
C46 C45 H45B 109.4
H45A C45 H45B 108.0
N6 C46 C47 122.8(4)
N6 C46 C45 116.8(4)
C47 C46 C45 120.3(4)
C48 C47 C46 118.8(5)
C48 C47 H47 120.6
C46 C47 H47 120.6
C47 C48 C54 119.9(4)
C47 C48 H48 120.1
C54 C48 H48 120.1
C50 C49 C54 119.4(5)
C50 C49 H49 120.3
C54 C49 H49 120.3
C49 C50 C51 120.6(5)
C49 C50 H50 119.7
C51 C50 H50 119.7
C52 C51 C50 121.9(5)
C52 C51 H51 119.1
C50 C51 H51 119.1
C51 C52 C53 118.8(5)
C51 C52 H52 120.6
C53 C52 H52 120.6
N6 C53 C54 120.9(4)
N6 C53 C52 119.2(4)
C54 C53 C52 119.9(4)
C48 C54 C53 118.6(4)
C48 C54 C49 122.1(5)
C53 C54 C49 119.3(5)
N7 C55 C56 178.3(6)
C55 C56 H56A 109.5
C55 C56 H56B 109.5
H56A C56 H56B 109.5
C55 C56 H56C 109.5
H56A C56 H56C 109.5
H56B C56 H56C 109.5
O4 C57 C62 124.1(4)
O4 C57 C58 115.8(4)
C62 C57 C58 120.1(4)
C59 C58 C57 119.7(4)
C59 C58 N8 123.4(4)
C57 C58 N8 116.9(4)
C58 C59 C60 119.6(5)
C58 C59 H59 120.2
C60 C59 H59 120.2
C61 C60 C59 120.6(5)
C61 C60 H60 119.7
C59 C60 H60 119.7
C60 C61 C62 120.2(4)
C60 C61 H61 119.9
C62 C61 H61 119.9
C61 C62 C57 119.9(4)
C61 C62 H62 120.1
C57 C62 H62 120.1
O4 C63 C64 108.5(3)
O4 C63 H63A 110.0
C64 C63 H63A 110.0
O4 C63 H63B 110.0
C64 C63 H63B 110.0
H63A C63 H63B 108.4
O5 C64 C63 108.2(3)
O5 C64 H64A 110.1
C63 C64 H64A 110.1
O5 C64 H64B 110.1
C63 C64 H64B 110.1
H64A C64 H64B 108.4
O5 C65 C70 124.5(4)
O5 C65 C66 115.0(4)
C70 C65 C66 120.5(4)
C67 C66 C65 119.4(4)
C67 C66 N9 123.6(4)
C65 C66 N9 116.9(3)
C66 C67 C68 120.3(4)
C66 C67 H67 119.9
C68 C67 H67 119.9
C69 C68 C67 119.9(4)
C69 C68 H68 120.1
C67 C68 H68 120.1
C68 C69 C70 120.8(4)
C68 C69 H69 119.6
C70 C69 H69 119.6
C69 C70 C65 119.1(4)
C69 C70 H70 120.4
C65 C70 H70 120.4
N8 C71 C72 116.4(4)
N8 C71 H71A 108.2
C72 C71 H71A 108.2
N8 C71 H71B 108.2
C72 C71 H71B 108.2
H71A C71 H71B 107.3
N10 C72 C73 121.7(4)
N10 C72 C71 120.1(4)
C73 C72 C71 118.2(4)
C74 C73 C72 119.9(5)
C74 C73 H73 120.1
C72 C73 H73 120.1
C73 C74 C80 119.8(4)
C73 C74 H74 120.1
C80 C74 H74 120.1
C76 C75 C80 120.3(4)
C76 C75 H75 119.8
C80 C75 H75 119.8
C75 C76 C77 121.4(4)
C75 C76 H76 119.3
C77 C76 H76 119.3
C78 C77 C76 120.3(5)
C78 C77 H77 119.8
C76 C77 H77 119.8
C77 C78 C79 119.8(4)
C77 C78 H78 120.1
C79 C78 H78 120.1
N10 C79 C78 119.9(4)
N10 C79 C80 120.3(4)
C78 C79 C80 119.9(4)
C74 C80 C75 123.6(4)
C74 C80 C79 118.1(4)
C75 C80 C79 118.3(4)
N8 C81 C82 114.1(4)
N8 C81 H81A 108.7
C82 C81 H81A 108.7
N8 C81 H81B 108.7
C82 C81 H81B 108.7
H81A C81 H81B 107.6
N11 C82 C83 121.4(5)
N11 C82 C81 118.3(4)
C83 C82 C81 119.8(4)
C84 C83 C82 120.3(5)
C84 C83 H83 119.9
C82 C83 H83 119.9
C83 C84 C90 119.4(4)
C83 C84 H84 120.3
C90 C84 H84 120.3
C86 C85 C90 120.5(5)
C86 C85 H85 119.7
C90 C85 H85 119.7
C85 C86 C87 120.2(5)
C85 C86 H86 119.9
C87 C86 H86 119.9
C88 C87 C86 121.0(5)
C88 C87 H87 119.5
C86 C87 H87 119.5
C87 C88 C89 120.0(5)
C87 C88 H88 120.0
C89 C88 H88 120.0
N11 C89 C88 120.0(4)
N11 C89 C90 120.9(4)
C88 C89 C90 119.1(4)
C89 C90 C85 119.2(5)
C89 C90 C84 117.9(4)
C85 C90 C84 122.9(4)
N9 C91 C92 111.1(3)
N9 C91 H91A 109.4
C92 C91 H91A 109.4
N9 C91 H91B 109.4
C92 C91 H91B 109.4
H91A C91 H91B 108.0
N12 C92 C93 123.2(4)
N12 C92 C91 116.2(4)
C93 C92 C91 120.5(4)
C94 C93 C92 118.7(4)
C94 C93 H93 120.6
C92 C93 H93 120.6
C93 C94 C100 120.1(4)
C93 C94 H94 119.9
C100 C94 H94 119.9
C96 C95 C100 119.7(4)
C96 C95 H95 120.2
C100 C95 H95 120.2
C95 C96 C97 120.7(4)
C95 C96 H96 119.7
C97 C96 H96 119.7
C98 C97 C96 120.5(4)
C98 C97 H97 119.7
C96 C97 H97 119.7
C97 C98 C99 119.6(4)
C97 C98 H98 120.2
C99 C98 H98 120.2
N12 C99 C100 121.1(4)
N12 C99 C98 119.1(4)
C100 C99 C98 119.8(4)
C99 C100 C95 119.5(4)
C99 C100 C94 117.8(4)
C95 C100 C94 122.6(4)
C102 C101 N9 117.1(3)
C102 C101 H10A 108.0
N9 C101 H10A 108.0
C102 C101 H10B 108.0
N9 C101 H10B 108.0
H10A C101 H10B 107.3
N13 C102 C103 121.8(4)
N13 C102 C101 120.4(4)
C103 C102 C101 117.8(4)
C104 C103 C102 119.3(4)
C104 C103 H103 120.3
C102 C103 H103 120.3
C103 C104 C110 120.7(4)
C103 C104 H104 119.7
C110 C104 H104 119.7
C106 C105 C110 120.3(5)
C106 C105 H105 119.8
C110 C105 H105 119.8
C105 C106 C107 120.3(5)
C105 C106 H106 119.9
C107 C106 H106 119.9
C108 C107 C106 120.8(5)
C108 C107 H107 119.6
C106 C107 H107 119.6
C107 C108 C109 120.2(4)
C107 C108 H108 119.9
C109 C108 H108 119.9
N13 C109 C110 121.4(4)
N13 C109 C108 119.2(4)
C110 C109 C108 119.4(4)
C104 C110 C109 117.3(4)
C104 C110 C105 123.5(5)
C109 C110 C105 119.1(5)
N14 C111 C112 177.3(8)
C111 C112 H11A 109.5
C111 C112 H11B 109.5
H11A C112 H11B 109.5
C111 C112 H11C 109.5
H11A C112 H11C 109.5
H11B C112 H11C 109.5
N15 C113 C114 177.7(8)
C113 C114 H11D 109.5
C113 C114 H11E 109.5
H11D C114 H11E 109.5
C113 C114 H11F 109.5
H11D C114 H11F 109.5
H11E C114 H11F 109.5
N16 C115 C116 177.5(13)
C115 C116 H11G 109.5
C115 C116 H11H 109.5
H11G C116 H11H 109.5
C115 C116 H11I 109.5
H11G C116 H11I 109.5
H11H C116 H11I 109.5
N17 C117 C118 177.9(9)
C117 C118 H11J 109.5
C117 C118 H11K 109.5
H11J C118 H11K 109.5
C117 C118 H11L 109.5
H11J C118 H11L 109.5
H11K C118 H11L 109.5
N18 C119 C120 168.5(18)
C119 C120 H12A 109.5
C119 C120 H12B 109.5
H12A C120 H12B 109.5
C119 C120 H12C 109.5
H12A C120 H12C 109.5
H12B C120 H12C 109.5
N19 C121 C122 178.5(12)
C121 C122 H12D 109.5
C121 C122 H12E 109.5
H12D C122 H12E 109.5
C121 C122 H12F 109.5
H12D C122 H12F 109.5
H12E C122 H12F 109.5
O31 C123 C124 106.4(6)
O31 C123 H12G 110.5
C124 C123 H12G 110.5
O31 C123 H12H 110.5
C124 C123 H12H 110.5
H12G C123 H12H 108.6
C123 C124 H12I 109.5
C123 C124 H12J 109.5
H12I C124 H12J 109.5
C123 C124 H12K 109.5
H12I C124 H12K 109.5
H12J C124 H12K 109.5
O31 C125 C126 108.6(5)
O31 C125 H12L 110.0
C126 C125 H12L 110.0
O31 C125 H12M 110.0
C126 C125 H12M 110.0
H12L C125 H12M 108.4
C125 C126 H12N 109.5
C125 C126 H12O 109.5
H12N C126 H12O 109.5
C125 C126 H12P 109.5
H12N C126 H12P 109.5
H12O C126 H12P 109.5

loop_
_geom_bond_atom_site_label_1
_geom_bond_atom_site_label_2
_geom_bond_distance
Zn1 O3 1.948(3)
Zn1 N4 2.132(3)
Zn1 N3 2.137(3)
Zn1 N1 2.157(3)
Zn1 N7 2.265(4)
Zn2 O3 1.904(3)
Zn2 N5 2.030(3)
Zn2 N2 2.119(3)
Zn2 N6 2.127(3)
Zn3 O6 1.893(3)
Zn3 N10 2.044(4)
Zn3 N11 2.070(3)
Zn3 N8 2.128(4)
Zn4 O6 1.880(3)
Zn4 N13 2.037(3)
Zn4 N12 2.077(3)
Zn4 N9 2.123(3)
Cl1 O10 1.413(5)
Cl1 O9 1.425(4)
Cl1 O7 1.446(4)
Cl1 O8 1.471(5)
Cl2 O34 1.211(19)
Cl2 O13 1.334(7)
Cl2 O11 1.404(5)
Cl2 O14 1.481(8)
Cl2 O12 1.492(12)
Cl2 O33 1.522(12)
Cl2 O32 1.585(9)
Cl3 O16 1.425(4)
Cl3 O18 1.432(5)
Cl3 O17 1.438(6)
Cl3 O15 1.457(4)
Cl4 O20 1.374(6)
Cl4 O22 1.409(8)
Cl4 O19 1.422(4)
Cl4 O21 1.435(7)
Cl5 O26 1.338(7)
Cl5 O24 1.402(4)
Cl5 O23 1.421(5)
Cl5 O25 1.457(7)
Cl6 O37 1.313(12)
Cl6 O28 1.341(8)
Cl6 O29 1.393(10)
Cl6 O27 1.400(5)
Cl6 O36 1.448(19)
Cl6 O30 1.471(9)
Cl6 O35 1.515(18)
O1 C1 1.366(5)
O1 C7 1.441(5)
O2 C9 1.378(5)
O2 C8 1.440(5)
O4 C57 1.367(5)
O4 C63 1.436(5)
O5 C65 1.375(5)
O5 C64 1.442(5)
O6 H2 0.86(7)
O12 O34 0.68(2)
O13 O33 1.173(14)
O13 O32 1.235(14)
O14 O33 1.623(18)
O14 O34 1.64(2)
O28 O36 0.99(3)
O28 O35 1.43(3)
O29 O37 1.16(2)
O29 O35 1.65(3)
O30 O37 1.28(2)
O30 O36 1.78(3)
O31 C125 1.397(7)
O31 C123 1.433(7)
N1 C2 1.455(5)
N1 C15 1.489(5)
N1 C25 1.495(5)
N2 C10 1.465(5)
N2 C45 1.485(5)
N2 C35 1.509(5)
N3 C16 1.317(5)
N3 C23 1.380(5)
N4 C26 1.326(5)
N4 C33 1.390(5)
N5 C36 1.327(5)
N5 C43 1.382(5)
N6 C46 1.324(6)
N6 C53 1.379(5)
N7 C55 1.127(6)
N8 C58 1.477(6)
N8 C81 1.489(6)
N8 C71 1.500(6)
N9 C66 1.470(5)
N9 C91 1.493(5)
N9 C101 1.525(5)
N10 C72 1.323(6)
N10 C79 1.383(5)
N11 C82 1.319(6)
N11 C89 1.373(6)
N12 C92 1.326(5)
N12 C99 1.380(5)
N13 C102 1.328(5)
N13 C109 1.384(5)
N14 C111 1.116(9)
N15 C113 1.116(9)
N16 C115 1.085(12)
N17 C117 1.128(10)
N18 C119 1.046(11)
N19 C121 1.200(18)
C1 C2 1.395(6)
C1 C6 1.403(6)
C2 C3 1.384(6)
C3 C4 1.387(7)
C3 H3 0.9500
C4 C5 1.375(9)
C4 H4 0.9500
C5 C6 1.394(8)
C5 H5 0.9500
C6 H6 0.9500
C7 C8 1.509(7)
C7 H7A 0.9900
C7 H7B 0.9900
C8 H8A 0.9900
C8 H8B 0.9900
C9 C14 1.388(6)
C9 C10 1.404(6)
C10 C11 1.382(6)
C11 C12 1.393(7)
C11 H11 0.9500
C12 C13 1.380(8)
C12 H12 0.9500
C13 C14 1.398(7)
C13 H13 0.9500
C14 H14 0.9500
C15 C16 1.516(6)
C15 H15A 0.9900
C15 H15B 0.9900
C16 C17 1.418(6)
C17 C18 1.365(7)
C17 H17 0.9500
C18 C24 1.402(7)
C18 H18 0.9500
C19 C20 1.364(9)
C19 C24 1.420(7)
C19 H19 0.9500
C20 C21 1.416(8)
C20 H20 0.9500
C21 C22 1.378(6)
C21 H21 0.9500
C22 C23 1.409(6)
C22 H22 0.9500
C23 C24 1.412(6)
C25 C26 1.500(6)
C25 H25A 0.9900
C25 H25B 0.9900
C26 C27 1.419(6)
C27 C28 1.370(6)
C27 H27 0.9500
C28 C34 1.400(6)
C28 H28 0.9500
C29 C30 1.350(7)
C29 C34 1.424(6)
C29 H29 0.9500
C30 C31 1.414(6)
C30 H30 0.9500
C31 C32 1.372(6)
C31 H31 0.9500
C32 C33 1.413(6)
C32 H32 0.9500
C33 C34 1.422(5)
C35 C36 1.497(6)
C35 H35A 0.9900
C35 H35B 0.9900
C36 C37 1.421(6)
C37 C38 1.369(7)
C37 H37 0.9500
C38 C44 1.406(7)
C38 H38 0.9500
C39 C40 1.358(8)
C39 C44 1.417(7)
C39 H39 0.9500
C40 C41 1.397(7)
C40 H40 0.9500
C41 C42 1.381(6)
C41 H41 0.9500
C42 C43 1.400(6)
C42 H42 0.9500
C43 C44 1.417(6)
C45 C46 1.518(6)
C45 H45A 0.9900
C45 H45B 0.9900
C46 C47 1.396(6)
C47 C48 1.377(7)
C47 H47 0.9500
C48 C54 1.389(8)
C48 H48 0.9500
C49 C50 1.380(9)
C49 C54 1.430(7)
C49 H49 0.9500
C50 C51 1.384(8)
C50 H50 0.9500
C51 C52 1.376(7)
C51 H51 0.9500
C52 C53 1.426(7)
C52 H52 0.9500
C53 C54 1.403(6)
C55 C56 1.471(7)
C56 H56A 0.9800
C56 H56B 0.9800
C56 H56C 0.9800
C57 C62 1.396(6)
C57 C58 1.402(6)
C58 C59 1.382(6)
C59 C60 1.409(7)
C59 H59 0.9500
C60 C61 1.371(7)
C60 H60 0.9500
C61 C62 1.387(7)
C61 H61 0.9500
C62 H62 0.9500
C63 C64 1.490(6)
C63 H63A 0.9900
C63 H63B 0.9900
C64 H64A 0.9900
C64 H64B 0.9900
C65 C70 1.388(6)
C65 C66 1.400(6)
C66 C67 1.382(6)
C67 C68 1.389(7)
C67 H67 0.9500
C68 C69 1.383(7)
C68 H68 0.9500
C69 C70 1.387(7)
C69 H69 0.9500
C70 H70 0.9500
C71 C72 1.502(6)
C71 H71A 0.9900
C71 H71B 0.9900
C72 C73 1.416(6)
C73 C74 1.365(7)
C73 H73 0.9500
C74 C80 1.412(7)
C74 H74 0.9500
C75 C76 1.364(8)
C75 C80 1.417(6)
C75 H75 0.9500
C76 C77 1.390(7)
C76 H76 0.9500
C77 C78 1.387(6)
C77 H77 0.9500
C78 C79 1.400(6)
C78 H78 0.9500
C79 C80 1.431(6)
C81 C82 1.490(7)
C81 H81A 0.9900
C81 H81B 0.9900
C82 C83 1.418(6)
C83 C84 1.351(7)
C83 H83 0.9500
C84 C90 1.420(7)
C84 H84 0.9500
C85 C86 1.354(8)
C85 C90 1.417(7)
C85 H85 0.9500
C86 C87 1.411(8)
C86 H86 0.9500
C87 C88 1.361(8)
C87 H87 0.9500
C88 C89 1.415(7)
C88 H88 0.9500
C89 C90 1.415(6)
C91 C92 1.509(6)
C91 H91A 0.9900
C91 H91B 0.9900
C92 C93 1.405(6)
C93 C94 1.357(7)
C93 H93 0.9500
C94 C100 1.423(7)
C94 H94 0.9500
C95 C96 1.369(8)
C95 C100 1.413(7)
C95 H95 0.9500
C96 C97 1.413(7)
C96 H96 0.9500
C97 C98 1.369(6)
C97 H97 0.9500
C98 C99 1.412(6)
C98 H98 0.9500
C99 C100 1.407(6)
C101 C102 1.488(6)
C101 H10A 0.9900
C101 H10B 0.9900
C102 C103 1.408(6)
C103 C104 1.360(8)
C103 H103 0.9500
C104 C110 1.407(7)
C104 H104 0.9500
C105 C106 1.366(8)
C105 C110 1.422(7)
C105 H105 0.9500
C106 C107 1.413(8)
C106 H106 0.9500
C107 C108 1.359(6)
C107 H107 0.9500
C108 C109 1.421(6)
C108 H108 0.9500
C109 C110 1.408(6)
C111 C112 1.517(11)
C112 H11A 0.9800
C112 H11B 0.9800
C112 H11C 0.9800
C113 C114 1.458(10)
C114 H11D 0.9800
C114 H11E 0.9800
C114 H11F 0.9800
C115 C116 1.374(18)
C116 H11G 0.9800
C116 H11H 0.9800
C116 H11I 0.9800
C117 C118 1.433(10)
C118 H11J 0.9800
C118 H11K 0.9800
C118 H11L 0.9800
C119 C120 1.403(14)
C120 H12A 0.9800
C120 H12B 0.9800
C120 H12C 0.9800
C121 C122 1.460(19)
C122 H12D 0.9800
C122 H12E 0.9800
C122 H12F 0.9800
C123 C124 1.509(11)
C123 H12G 0.9900
C123 H12H 0.9900
C124 H12I 0.9800
C124 H12J 0.9800
C124 H12K 0.9800
C125 C126 1.487(9)
C125 H12L 0.9900
C125 H12M 0.9900
C126 H12N 0.9800
C126 H12O 0.9800
C126 H12P 0.9800

loop_
_geom_hbond_atom_site_label_D
_geom_hbond_atom_site_label_H
_geom_hbond_atom_site_label_A
_geom_hbond_site_symmetry_A
_geom_hbond_distance_DA
_geom_hbond_distance_DH
_geom_hbond_distance_HA
_geom_hbond_angle_DHA
_geom_hbond_publ_flag
O6 H2 O7 4_566 2.954(5) 0.86(7) 2.22(7) 143(5) no
O6 H2 O13 4_566 2.672(10) 0.86(7) 2.34(6) 103(5) no
O6 H2 O32 4_566 2.927(9) 0.86(7) 2.27(6) 133(5) no

loop_
_geom_torsion_atom_site_label_1
_geom_torsion_atom_site_label_2
_geom_torsion_atom_site_label_3
_geom_torsion_atom_site_label_4
_geom_torsion
N13 Zn4 O6 Zn3 -51.3(4)
N12 Zn4 O6 Zn3 -162.4(3)
N9 Zn4 O6 Zn3 75.0(4)
N10 Zn3 O6 Zn4 -62.0(4)
N11 Zn3 O6 Zn4 -175.9(3)
N8 Zn3 O6 Zn4 56.7(4)
O13 Cl2 O12 O34 104(4)
O11 Cl2 O12 O34 -119(4)
O14 Cl2 O12 O34 -16(4)
O33 Cl2 O12 O34 49(4)
O32 Cl2 O12 O34 146(4)
O34 Cl2 O13 O33 -98.4(16)
O11 Cl2 O13 O33 96.2(8)
O14 Cl2 O13 O33 -14.8(9)
O12 Cl2 O13 O33 -127.9(9)
O32 Cl2 O13 O33 169.5(11)
O34 Cl2 O13 O32 92.1(15)
O11 Cl2 O13 O32 -73.3(9)
O14 Cl2 O13 O32 175.7(8)
O12 Cl2 O13 O32 62.6(9)
O33 Cl2 O13 O32 -169.5(11)
O34 Cl2 O14 O33 127.2(14)
O13 Cl2 O14 O33 12.1(7)
O11 Cl2 O14 O33 -110.4(6)
O12 Cl2 O14 O33 134.7(8)
O32 Cl2 O14 O33 22(2)
O13 Cl2 O14 O34 -115.1(13)
O11 Cl2 O14 O34 122.4(13)
O12 Cl2 O14 O34 7.5(17)
O33 Cl2 O14 O34 -127.2(14)
O32 Cl2 O14 O34 -105(2)
O37 Cl6 O28 O36 -95.5(18)
O29 Cl6 O28 O36 -150.9(16)
O27 Cl6 O28 O36 80.9(15)
O30 Cl6 O28 O36 -37.1(17)
O35 Cl6 O28 O36 165(2)
O37 Cl6 O28 O35 99.3(19)
O29 Cl6 O28 O35 44.0(18)
O27 Cl6 O28 O35 -84.3(16)
O36 Cl6 O28 O35 -165(2)
O30 Cl6 O28 O35 157.8(17)
O28 Cl6 O29 O37 99.0(11)
O27 Cl6 O29 O37 -124.1(9)
O36 Cl6 O29 O37 63(3)
O30 Cl6 O29 O37 -18.8(10)
O35 Cl6 O29 O37 138.9(13)
O37 Cl6 O29 O35 -138.9(13)
O28 Cl6 O29 O35 -40.0(11)
O27 Cl6 O29 O35 96.9(8)
O36 Cl6 O29 O35 -76(3)
O30 Cl6 O29 O35 -157.8(9)
O28 Cl6 O30 O37 -103.8(9)
O29 Cl6 O30 O37 17.8(9)
O27 Cl6 O30 O37 125.5(8)
O36 Cl6 O30 O37 -128.2(12)
O35 Cl6 O30 O37 -47(4)
O37 Cl6 O30 O36 128.2(12)
O28 Cl6 O30 O36 24.3(12)
O29 Cl6 O30 O36 146.0(12)
O27 Cl6 O30 O36 -106.3(10)
O35 Cl6 O30 O36 81(4)
O33 O13 O32 Cl2 -20(2)
O34 Cl2 O32 O13 -111.3(14)
O11 Cl2 O32 O13 120.5(7)
O14 Cl2 O32 O13 -12(2)
O12 Cl2 O32 O13 -126.7(8)
O33 Cl2 O32 O13 7.9(8)
O32 O13 O33 Cl2 20(2)
O32 O13 O33 O14 34(3)
Cl2 O13 O33 O14 13.5(8)
O34 Cl2 O33 O13 107.3(14)
O11 Cl2 O33 O13 -106.6(6)
O14 Cl2 O33 O13 164.9(9)
O12 Cl2 O33 O13 85.8(12)
O32 Cl2 O33 O13 -8.0(8)
O34 Cl2 O33 O14 -57.5(14)
O13 Cl2 O33 O14 -164.9(9)
O11 Cl2 O33 O14 88.5(7)
O12 Cl2 O33 O14 -79.0(11)
O32 Cl2 O33 O14 -172.9(7)
Cl2 O14 O33 O13 -13.8(8)
O34 O14 O33 O13 20.7(13)
O34 O14 O33 Cl2 34.5(9)
Cl2 O12 O34 O14 37(7)
O13 Cl2 O34 O12 -90(4)
O11 Cl2 O34 O12 74(4)
O14 Cl2 O34 O12 163(4)
O33 Cl2 O34 O12 -144(3)
O32 Cl2 O34 O12 -37(4)
O13 Cl2 O34 O14 106.7(10)
O11 Cl2 O34 O14 -88.9(11)
O12 Cl2 O34 O14 -163(4)
O33 Cl2 O34 O14 52.8(10)
O32 Cl2 O34 O14 160.2(6)
Cl2 O14 O34 O12 -43(9)
O33 O14 O34 O12 -86(9)
O33 O14 O34 Cl2 -42.8(10)
O36 O28 O35 Cl6 -22(3)
O36 O28 O35 O29 -54(4)
Cl6 O28 O35 O29 -32.4(8)
O37 Cl6 O35 O28 -105.1(13)
O29 Cl6 O35 O28 -137.5(13)
O27 Cl6 O35 O28 121.3(8)
O36 Cl6 O35 O28 9.9(15)
O30 Cl6 O35 O28 -66(4)
O37 Cl6 O35 O29 32.4(9)
O28 Cl6 O35 O29 137.5(13)
O27 Cl6 O35 O29 -101.2(9)
O36 Cl6 O35 O29 147.4(11)
O30 Cl6 O35 O29 71(4)
O37 O29 O35 O28 -4(2)
Cl6 O29 O35 O28 33.4(12)
O37 O29 O35 Cl6 -37.3(11)
O35 O28 O36 Cl6 21(3)
Cl6 O28 O36 O30 29.6(11)
O35 O28 O36 O30 50(4)
O37 Cl6 O36 O28 101.1(16)
O29 Cl6 O36 O28 54(3)
O27 Cl6 O36 O28 -118.8(13)
O30 Cl6 O36 O28 143.9(16)
O35 Cl6 O36 O28 -13.0(19)
O37 Cl6 O36 O30 -42.8(11)
O28 Cl6 O36 O30 -143.9(16)
O29 Cl6 O36 O30 -90(2)
O27 Cl6 O36 O30 97.3(7)
O35 Cl6 O36 O30 -156.9(13)
O37 O30 O36 O28 7(2)
Cl6 O30 O36 O28 -33.6(14)
O37 O30 O36 Cl6 41.0(9)
Cl6 O29 O37 O30 29.1(15)
O35 O29 O37 O30 65(2)
O35 O29 O37 Cl6 36.4(13)
Cl6 O30 O37 O29 -28.9(15)
O36 O30 O37 O29 -67.2(18)
O36 O30 O37 Cl6 -38.2(8)
O28 Cl6 O37 O29 -104.5(10)
O27 Cl6 O37 O29 79.2(13)
O36 Cl6 O37 O29 -148.9(15)
O30 Cl6 O37 O29 157.2(12)
O35 Cl6 O37 O29 -40.3(13)
O28 Cl6 O37 O30 98.3(9)
O29 Cl6 O37 O30 -157.2(12)
O27 Cl6 O37 O30 -77.9(11)
O36 Cl6 O37 O30 53.9(15)
O35 Cl6 O37 O30 162.5(10)
C7 O1 C1 C2 160.2(4)
C7 O1 C1 C6 -21.8(6)
O1 C1 C2 C3 175.0(4)
C6 C1 C2 C3 -3.1(6)
O1 C1 C2 N1 -4.7(5)
C6 C1 C2 N1 177.1(4)
C15 N1 C2 C3 -11.8(5)
C25 N1 C2 C3 110.9(4)
Zn1 N1 C2 C3 -128.0(4)
C15 N1 C2 C1 167.9(4)
C25 N1 C2 C1 -69.4(4)
Zn1 N1 C2 C1 51.7(4)
C1 C2 C3 C4 1.3(7)
N1 C2 C3 C4 -179.0(4)
C2 C3 C4 C5 1.1(8)
C3 C4 C5 C6 -1.8(9)
C4 C5 C6 C1 -0.1(9)
O1 C1 C6 C5 -175.5(5)
C2 C1 C6 C5 2.5(7)
C1 O1 C7 C8 -163.8(4)
C9 O2 C8 C7 -169.1(3)
O1 C7 C8 O2 -77.9(4)
C8 O2 C9 C14 -18.4(6)
C8 O2 C9 C10 161.3(4)
O2 C9 C10 C11 179.1(4)
C14 C9 C10 C11 -1.2(6)
O2 C9 C10 N2 -5.1(5)
C14 C9 C10 N2 174.6(4)
C45 N2 C10 C11 -22.7(5)
C35 N2 C10 C11 100.4(5)
Zn2 N2 C10 C11 -142.5(4)
C45 N2 C10 C9 161.7(3)
C35 N2 C10 C9 -75.2(4)
Zn2 N2 C10 C9 41.8(4)
C9 C10 C11 C12 0.1(7)
N2 C10 C11 C12 -175.4(4)
C10 C11 C12 C13 1.0(7)
C11 C12 C13 C14 -0.9(8)
O2 C9 C14 C13 -179.0(4)
C10 C9 C14 C13 1.3(6)
C12 C13 C14 C9 -0.3(7)
C2 N1 C15 C16 -160.4(3)
C25 N1 C15 C16 77.2(4)
Zn1 N1 C15 C16 -38.4(4)
C23 N3 C16 C17 -1.8(6)
Zn1 N3 C16 C17 168.1(3)
C23 N3 C16 C15 172.5(3)
Zn1 N3 C16 C15 -17.6(4)
N1 C15 C16 N3 40.5(5)
N1 C15 C16 C17 -145.0(4)
N3 C16 C17 C18 1.0(7)
C15 C16 C17 C18 -173.2(4)
C16 C17 C18 C24 1.0(7)
C24 C19 C20 C21 0.2(8)
C19 C20 C21 C22 -0.9(7)
C20 C21 C22 C23 0.6(7)
C16 N3 C23 C22 -178.8(4)
Zn1 N3 C23 C22 13.5(5)
C16 N3 C23 C24 0.6(6)
Zn1 N3 C23 C24 -167.1(3)
C21 C22 C23 N3 179.7(4)
C21 C22 C23 C24 0.3(6)
C17 C18 C24 C23 -2.2(7)
C17 C18 C24 C19 179.6(5)
N3 C23 C24 C18 1.4(6)
C22 C23 C24 C18 -179.2(4)
N3 C23 C24 C19 179.7(4)
C22 C23 C24 C19 -0.9(6)
C20 C19 C24 C18 178.9(5)
C20 C19 C24 C23 0.6(7)
C2 N1 C25 C26 132.5(4)
C15 N1 C25 C26 -103.9(4)
Zn1 N1 C25 C26 8.5(4)
C33 N4 C26 C27 1.3(6)
Zn1 N4 C26 C27 -174.8(3)
C33 N4 C26 C25 -176.4(4)
Zn1 N4 C26 C25 7.5(5)
N1 C25 C26 N4 -11.3(6)
N1 C25 C26 C27 170.9(4)
N4 C26 C27 C28 -1.7(6)
C25 C26 C27 C28 176.0(4)
C26 C27 C28 C34 0.8(6)
C34 C29 C30 C31 1.1(6)
C29 C30 C31 C32 -1.5(7)
C30 C31 C32 C33 0.3(6)
C26 N4 C33 C32 179.4(4)
Zn1 N4 C33 C32 -5.2(5)
C26 N4 C33 C34 0.0(5)
Zn1 N4 C33 C34 175.4(3)
C31 C32 C33 N4 -178.1(4)
C31 C32 C33 C34 1.3(6)
C27 C28 C34 C33 0.4(6)
C27 C28 C34 C29 -178.0(4)
N4 C33 C34 C28 -0.9(6)
C32 C33 C34 C28 179.8(4)
N4 C33 C34 C29 177.6(4)
C32 C33 C34 C29 -1.7(6)
C30 C29 C34 C28 179.0(4)
C30 C29 C34 C33 0.5(6)
C10 N2 C35 C36 140.0(4)
C45 N2 C35 C36 -95.4(4)
Zn2 N2 C35 C36 18.9(4)
C43 N5 C36 C37 1.3(6)
Zn2 N5 C36 C37 -166.8(3)
C43 N5 C36 C35 -174.4(4)
Zn2 N5 C36 C35 17.4(4)
N2 C35 C36 N5 -25.6(5)
N2 C35 C36 C37 158.5(4)
N5 C36 C37 C38 0.4(7)
C35 C36 C37 C38 176.2(4)
C36 C37 C38 C44 -2.6(7)
C44 C39 C40 C41 1.3(8)
C39 C40 C41 C42 1.4(8)
C40 C41 C42 C43 -3.4(8)
C36 N5 C43 C42 178.2(4)
Zn2 N5 C43 C42 -15.4(5)
C36 N5 C43 C44 -0.9(6)
Zn2 N5 C43 C44 165.5(3)
C41 C42 C43 N5 -176.5(4)
C41 C42 C43 C44 2.6(7)
C37 C38 C44 C43 3.0(7)
C37 C38 C44 C39 -177.5(5)
N5 C43 C44 C38 -1.2(6)
C42 C43 C44 C38 179.7(4)
N5 C43 C44 C39 179.2(4)
C42 C43 C44 C39 0.1(7)
C40 C39 C44 C38 178.4(5)
C40 C39 C44 C43 -2.1(8)
C10 N2 C45 C46 -157.2(3)
C35 N2 C45 C46 80.1(4)
Zn2 N2 C45 C46 -33.9(4)
C53 N6 C46 C47 -1.4(6)
Zn2 N6 C46 C47 159.8(4)
C53 N6 C46 C45 175.5(4)
Zn2 N6 C46 C45 -23.3(5)
N2 C45 C46 N6 40.5(5)
N2 C45 C46 C47 -142.5(4)
N6 C46 C47 C48 -1.5(7)
C45 C46 C47 C48 -178.2(4)
C46 C47 C48 C54 2.0(8)
C54 C49 C50 C51 -1.0(8)
C49 C50 C51 C52 -0.9(8)
C50 C51 C52 C53 1.7(8)
C46 N6 C53 C54 3.7(6)
Zn2 N6 C53 C54 -153.9(3)
C46 N6 C53 C52 -177.8(4)
Zn2 N6 C53 C52 24.6(5)
C51 C52 C53 N6 -179.2(4)
C51 C52 C53 C54 -0.7(7)
C47 C48 C54 C53 0.3(7)
C47 C48 C54 C49 179.7(5)
N6 C53 C54 C48 -3.2(6)
C52 C53 C54 C48 178.3(4)
N6 C53 C54 C49 177.4(4)
C52 C53 C54 C49 -1.1(6)
C50 C49 C54 C48 -177.5(5)
C50 C49 C54 C53 1.9(7)
C63 O4 C57 C62 19.5(6)
C63 O4 C57 C58 -161.7(4)
O4 C57 C58 C59 -177.3(5)
C62 C57 C58 C59 1.6(7)
O4 C57 C58 N8 4.7(6)
C62 C57 C58 N8 -176.5(4)
C81 N8 C58 C59 13.0(7)
C71 N8 C58 C59 -109.9(5)
Zn3 N8 C58 C59 131.0(5)
C81 N8 C58 C57 -169.0(4)
C71 N8 C58 C57 68.1(5)
Zn3 N8 C58 C57 -51.0(5)
C57 C58 C59 C60 0.3(8)
N8 C58 C59 C60 178.2(5)
C58 C59 C60 C61 -2.1(9)
C59 C60 C61 C62 2.0(8)
C60 C61 C62 C57 0.0(7)
O4 C57 C62 C61 177.0(4)
C58 C57 C62 C61 -1.8(7)
C57 O4 C63 C64 169.5(4)
C65 O5 C64 C63 166.7(3)
O4 C63 C64 O5 73.0(4)
C64 O5 C65 C70 17.2(6)
C64 O5 C65 C66 -162.6(4)
O5 C65 C66 C67 -178.7(4)
C70 C65 C66 C67 1.5(6)
O5 C65 C66 N9 4.2(5)
C70 C65 C66 N9 -175.6(4)
C91 N9 C66 C67 15.3(5)
C101 N9 C66 C67 -107.0(4)
Zn4 N9 C66 C67 135.0(3)
C91 N9 C66 C65 -167.8(3)
C101 N9 C66 C65 70.0(4)
Zn4 N9 C66 C65 -48.1(4)
C65 C66 C67 C68 -0.6(6)
N9 C66 C67 C68 176.3(4)
C66 C67 C68 C69 -0.9(7)
C67 C68 C69 C70 1.5(7)
C68 C69 C70 C65 -0.6(7)
O5 C65 C70 C69 179.4(4)
C66 C65 C70 C69 -0.9(6)
C58 N8 C71 C72 -130.8(4)
C81 N8 C71 C72 105.8(4)
Zn3 N8 C71 C72 -4.8(5)
C79 N10 C72 C73 -1.3(6)
Zn3 N10 C72 C73 169.7(3)
C79 N10 C72 C71 177.3(4)
Zn3 N10 C72 C71 -11.6(5)
N8 C71 C72 N10 11.6(6)
N8 C71 C72 C73 -169.7(4)
N10 C72 C73 C74 0.6(7)
C71 C72 C73 C74 -178.1(5)
C72 C73 C74 C80 1.0(7)
C80 C75 C76 C77 -0.2(8)
C75 C76 C77 C78 -0.8(8)
C76 C77 C78 C79 1.1(7)
C72 N10 C79 C78 -178.3(4)
Zn3 N10 C79 C78 12.2(5)
C72 N10 C79 C80 0.6(6)
Zn3 N10 C79 C80 -168.9(3)
C77 C78 C79 N10 178.3(4)
C77 C78 C79 C80 -0.6(6)
C73 C74 C80 C75 178.5(5)
C73 C74 C80 C79 -1.6(7)
C76 C75 C80 C74 -179.4(5)
C76 C75 C80 C79 0.7(7)
N10 C79 C80 C74 0.9(6)
C78 C79 C80 C74 179.8(4)
N10 C79 C80 C75 -179.2(4)
C78 C79 C80 C75 -0.3(6)
C58 N8 C81 C82 157.0(4)
C71 N8 C81 C82 -80.4(5)
Zn3 N8 C81 C82 31.2(5)
C89 N11 C82 C83 0.2(7)
Zn3 N11 C82 C83 -176.1(4)
C89 N11 C82 C81 -172.0(4)
Zn3 N11 C82 C81 11.6(5)
N8 C81 C82 N11 -31.1(7)
N8 C81 C82 C83 156.5(5)
N11 C82 C83 C84 -0.8(8)
C81 C82 C83 C84 171.3(5)
C82 C83 C84 C90 0.7(8)
C90 C85 C86 C87 -2.0(9)
C85 C86 C87 C88 2.1(9)
C86 C87 C88 C89 -0.5(8)
C82 N11 C89 C88 179.9(4)
Zn3 N11 C89 C88 -4.4(6)
C82 N11 C89 C90 0.5(6)
Zn3 N11 C89 C90 176.1(3)
C87 C88 C89 N11 179.4(5)
C87 C88 C89 C90 -1.1(7)
N11 C89 C90 C85 -179.3(4)
C88 C89 C90 C85 1.2(6)
N11 C89 C90 C84 -0.6(6)
C88 C89 C90 C84 180.0(4)
C86 C85 C90 C89 0.3(7)
C86 C85 C90 C84 -178.3(5)
C83 C84 C90 C89 0.0(7)
C83 C84 C90 C85 178.7(5)
C66 N9 C91 C92 165.8(3)
C101 N9 C91 C92 -72.0(4)
Zn4 N9 C91 C92 38.2(4)
C99 N12 C92 C93 -2.2(6)
Zn4 N12 C92 C93 -164.0(3)
C99 N12 C92 C91 179.2(4)
Zn4 N12 C92 C91 17.4(4)
N9 C91 C92 N12 -39.5(5)
N9 C91 C92 C93 141.8(4)
N12 C92 C93 C94 3.9(7)
C91 C92 C93 C94 -177.5(4)
C92 C93 C94 C100 -1.5(7)
C100 C95 C96 C97 -2.3(7)
C95 C96 C97 C98 3.1(7)
C96 C97 C98 C99 0.7(7)
C92 N12 C99 C100 -1.8(6)
Zn4 N12 C99 C100 157.2(3)
C92 N12 C99 C98 178.1(4)
Zn4 N12 C99 C98 -23.0(5)
C97 C98 C99 N12 174.9(4)
C97 C98 C99 C100 -5.2(6)
N12 C99 C100 C95 -174.1(4)
C98 C99 C100 C95 6.0(6)
N12 C99 C100 C94 3.9(6)
C98 C99 C100 C94 -176.0(4)
C96 C95 C100 C99 -2.2(7)
C96 C95 C100 C94 179.8(4)
C93 C94 C100 C99 -2.1(6)
C93 C94 C100 C95 175.8(4)
C66 N9 C101 C102 -130.6(4)
C91 N9 C101 C102 106.3(4)
Zn4 N9 C101 C102 -4.1(4)
C109 N13 C102 C103 1.9(6)
Zn4 N13 C102 C103 170.5(4)
C109 N13 C102 C101 -178.1(4)
Zn4 N13 C102 C101 -9.4(5)
N9 C101 C102 N13 9.6(6)
N9 C101 C102 C103 -170.3(4)
N13 C102 C103 C104 -2.4(8)
C101 C102 C103 C104 177.6(5)
C102 C103 C104 C110 1.1(9)
C110 C105 C106 C107 1.2(8)
C105 C106 C107 C108 -0.9(8)
C106 C107 C108 C109 -0.5(7)
C102 N13 C109 C110 -0.1(6)
Zn4 N13 C109 C110 -166.5(3)
C102 N13 C109 C108 179.8(4)
Zn4 N13 C109 C108 13.4(5)
C107 C108 C109 N13 -178.2(4)
C107 C108 C109 C110 1.7(6)
C103 C104 C110 C109 0.6(8)
C103 C104 C110 C105 -179.1(6)
N13 C109 C110 C104 -1.1(7)
C108 C109 C110 C104 178.9(4)
N13 C109 C110 C105 178.5(4)
C108 C109 C110 C105 -1.4(7)
C106 C105 C110 C104 179.6(5)
C106 C105 C110 C109 -0.1(8)
C125 O31 C123 C124 176.3(7)
C123 O31 C125 C126 174.1(6)
